data_1557162
loop_
_publ_author_name
'Sun, Ziyue'
'Zhao, Yanxia'
'Santoro, Orlando'
'Elsegood, Mark R. J.'
'Bedwell, Elizabeth V.'
'Zahra, Khadisha'
'Walton, Alex'
'Redshaw, Carl'

_publ_section_title
;
 Use of titanocalix[4]arenes in the ring opening polymerization of cyclic
 esters
;
_journal_issue 6
_journal_name_full 'Catalysis Science &amp; Technology'
_journal_page_first 1619
_journal_page_last 1639
_journal_paper_doi 10.1039/C9CY02571E
_journal_volume 10
_journal_year 2020
_chemical_formula_moiety 'C98 H127 Cl O9 Ti2, 7.5(C2 H3 N) '
_chemical_formula_sum 'C113 H149.5 Cl N7.5 O9 Ti2'
_chemical_formula_weight 1888.14
_space_group_crystal_system monoclinic
_space_group_IT_number 14
_space_group_name_Hall '-P 2yn'
_space_group_name_H-M_alt 'P 1 21/n 1'
_atom_sites_solution_hydrogens mixed
_atom_sites_solution_primary iterative
_atom_sites_solution_secondary difmap
_audit_creation_method SHELXL-2018/3
_audit_update_record
;
2019-09-19 deposited with the CCDC.	2020-01-27 downloaded from the CCDC.
;
_cell_angle_alpha 90
_cell_angle_beta 104.6220(17)
_cell_angle_gamma 90
_cell_formula_units_Z 4
_cell_length_a 26.6007(4)
_cell_length_b 13.18235(14)
_cell_length_c 32.7812(5)
_cell_measurement_reflns_used 39501
_cell_measurement_temperature 100(2)
_cell_measurement_theta_max 30.5170
_cell_measurement_theta_min 1.5800
_cell_volume 11122.7(3)
_computing_cell_refinement 'CrysAlisPro 1.171.39.46 (Rigaku OD, 2018)'
_computing_data_collection 'CrysAlisPro 1.171.39.46 (Rigaku OD, 2018)'
_computing_data_reduction 'CrysAlisPro 1.171.39.46 (Rigaku OD, 2018)'
_computing_molecular_graphics 'Bruker SHELXTL'
_computing_publication_material 'Bruker SHELXTL'
_computing_structure_refinement 'SHELXL-2018/3 (Sheldrick, 2018)'
_computing_structure_solution 'SHELXT-2014/5 (Sheldrick, 2015)'
_diffrn_ambient_temperature 100(2)
_diffrn_detector_area_resol_mean 10
_diffrn_measured_fraction_theta_full 1.000
_diffrn_measured_fraction_theta_max 0.999
_diffrn_measurement_device 'four-circle diffractometer'
_diffrn_measurement_device_details 'Rigaku, AFC12 \k goniometer'
_diffrn_measurement_device_type
; 
Rigaku FRE+ equipped with VHF Varimax confocal mirrors and an AFC12 
goniometer and HyPix 6000 detector 
;
_diffrn_measurement_method 'profile data from \w-scans'
_diffrn_radiation_collimation 0.2
_diffrn_radiation_type MoK\a
_diffrn_radiation_wavelength 0.71073
_diffrn_reflns_av_R_equivalents 0.0519
_diffrn_reflns_av_unetI/netI 0.0383
_diffrn_reflns_Laue_measured_fraction_full 1.000
_diffrn_reflns_Laue_measured_fraction_max 0.999
_diffrn_reflns_limit_h_max 34
_diffrn_reflns_limit_h_min -34
_diffrn_reflns_limit_k_max 17
_diffrn_reflns_limit_k_min -17
_diffrn_reflns_limit_l_max 42
_diffrn_reflns_limit_l_min -42
_diffrn_reflns_number 167629
_diffrn_reflns_point_group_measured_fraction_full 1.000
_diffrn_reflns_point_group_measured_fraction_max 0.999
_diffrn_reflns_theta_full 25.242
_diffrn_reflns_theta_max 27.485
_diffrn_reflns_theta_min 1.582
_diffrn_source 'Rotating anode'
_exptl_absorpt_coefficient_mu 0.224
_exptl_absorpt_correction_T_max 1.000
_exptl_absorpt_correction_T_min 0.574
_exptl_absorpt_correction_type multi-scan
_exptl_absorpt_process_details
; 
CrysAlisPro 1.171.39.46 (Rigaku Oxford Diffraction, 2018) 
Empirical absorption correction using spherical harmonics, 
 implemented in SCALE3 ABSPACK scaling algorithm. 
;
_exptl_crystal_colour red
_exptl_crystal_density_diffrn 1.128
_exptl_crystal_density_method 'not measured'
_exptl_crystal_description plate
_exptl_crystal_F_000 4052
_exptl_crystal_recrystallization_method 'Re-crystallisation from solvent: acetonitrile'
_exptl_crystal_size_max 0.900
_exptl_crystal_size_mid 0.130
_exptl_crystal_size_min 0.020
_refine_diff_density_max 1.404
_refine_diff_density_min -0.640
_refine_diff_density_rms 0.082
_refine_ls_extinction_method none
_refine_ls_goodness_of_fit_ref 1.114
_refine_ls_hydrogen_treatment mixed
_refine_ls_matrix_type full
_refine_ls_number_parameters 1323
_refine_ls_number_reflns 25491
_refine_ls_number_restraints 617
_refine_ls_restrained_S_all 1.126
_refine_ls_R_factor_all 0.0944
_refine_ls_R_factor_gt 0.0754
_refine_ls_shift/su_max 0.001
_refine_ls_shift/su_mean 0.000
_refine_ls_structure_factor_coef Fsqd
_refine_ls_weighting_details 'w=1/[\s^2^(Fo^2^)+(0.0825P)^2^+22.0195P] where P=(Fo^2^+2Fc^2^)/3'
_refine_ls_weighting_scheme calc
_refine_ls_wR_factor_gt 0.1944
_refine_ls_wR_factor_ref 0.2043
_reflns_Friedel_coverage 0.000
_reflns_number_gt 20319
_reflns_number_total 25491
_reflns_threshold_expression 'I > 2\s(I)'
_cod_data_source_file c9cy02571e2.cif
_cod_data_source_block 7
_cod_depositor_comments
;Adding full bibliography for 1557155--1557164.cif.

 Adding full bibliography for 1557155--1557164.cif.
;
_cod_original_sg_symbol_H-M 'P 21/n'
_cod_original_formula_sum 'C113 H149.50 Cl N7.50 O9 Ti2'
_cod_database_code 1557162
_shelx_shelxl_version_number 2018/3
_shelx_space_group_comment
; 
The symmetry employed for this shelxl refinement is uniquely defined 
by the following loop, which should always be used as a source of 
symmetry information in preference to the above space-group names. 
They are only intended as comments. 
;
_shelx_estimated_absorpt_t_min 0.824
_shelx_estimated_absorpt_t_max 0.996

loop_
_space_group_symop_operation_xyz
'x, y, z'
'-x+1/2, y+1/2, -z+1/2'
'-x, -y, -z'
'x-1/2, -y-1/2, z-1/2'

loop_
_atom_site_label
_atom_site_type_symbol
_atom_site_fract_x
_atom_site_fract_y
_atom_site_fract_z
_atom_site_U_iso_or_equiv
_atom_site_adp_type
_atom_site_occupancy
_atom_site_site_symmetry_order
_atom_site_calc_flag
_atom_site_refinement_flags_posn
_atom_site_refinement_flags_adp
_atom_site_refinement_flags_occupancy
_atom_site_disorder_assembly
_atom_site_disorder_group
Ti1 Ti 0.45959(2) 0.47190(4) 0.72125(2) 0.01811(12) Uani 1 1 d . . . . .
Ti2 Ti 0.37918(2) 0.53866(4) 0.62301(2) 0.01606(11) Uani 1 1 d . . . . .
Cl1 Cl 0.44032(3) 0.39357(5) 0.64908(2) 0.01969(14) Uani 1 1 d . . . . .
O1 O 0.39026(8) 0.38489(15) 0.73733(6) 0.0214(4) Uani 1 1 d . . . . .
O2 O 0.49085(8) 0.35146(14) 0.73852(6) 0.0192(4) Uani 1 1 d . . . . .
O3 O 0.52252(8) 0.53277(14) 0.71841(6) 0.0212(4) Uani 1 1 d . . . . .
O4 O 0.45775(8) 0.53561(15) 0.76894(6) 0.0229(4) Uani 1 1 d . . . . .
O5 O 0.44531(8) 0.62975(14) 0.60428(6) 0.0189(4) Uani 1 1 d . . . . .
O6 O 0.34822(8) 0.65994(15) 0.61158(6) 0.0224(4) Uani 1 1 d . . . . .
O7 O 0.31857(8) 0.47276(15) 0.62798(6) 0.0217(4) Uani 1 1 d . . . . .
O8 O 0.37423(7) 0.48097(14) 0.57158(6) 0.0180(4) Uani 1 1 d . . . . .
O9 O 0.41052(8) 0.56608(15) 0.68348(6) 0.0192(4) Uani 1 1 d D . . . .
H9 H 0.4037(13) 0.6174(19) 0.6965(10) 0.023 Uiso 1 1 d D U . . .
C1 C 0.40377(11) 0.3301(2) 0.77529(8) 0.0201(6) Uani 1 1 d . . . . .
C2 C 0.40128(11) 0.3762(2) 0.81296(9) 0.0201(6) Uani 1 1 d . . . . .
C3 C 0.41337(11) 0.3174(2) 0.84960(9) 0.0209(6) Uani 1 1 d . . . . .
H3 H 0.411023 0.347505 0.875385 0.025 Uiso 1 1 calc R U . . .
C4 C 0.42869(11) 0.2166(2) 0.84978(9) 0.0199(6) Uani 1 1 d . . . . .
C5 C 0.43292(11) 0.1753(2) 0.81170(9) 0.0210(6) Uani 1 1 d . . . . .
H5 H 0.444487 0.107159 0.811340 0.025 Uiso 1 1 calc R U . . .
C6 C 0.42089(11) 0.2297(2) 0.77421(8) 0.0195(5) Uani 1 1 d . . . . .
C7 C 0.44071(12) 0.1500(2) 0.88960(9) 0.0245(6) Uani 1 1 d . . . . .
C8 C 0.40436(13) 0.0580(3) 0.88240(10) 0.0306(7) Uani 1 1 d . . . . .
H8A H 0.368208 0.081224 0.875872 0.046 Uiso 1 1 calc R U . . .
H8B H 0.411635 0.016163 0.907922 0.046 Uiso 1 1 calc R U . . .
H8C H 0.409985 0.017839 0.858787 0.046 Uiso 1 1 calc R U . . .
C9 C 0.49694(14) 0.1115(3) 0.89839(11) 0.0385(8) Uani 1 1 d . . . . .
H9A H 0.501449 0.072597 0.874075 0.058 Uiso 1 1 calc R U . . .
H9B H 0.504417 0.067832 0.923409 0.058 Uiso 1 1 calc R U . . .
H9C H 0.520823 0.169352 0.903303 0.058 Uiso 1 1 calc R U . . .
C10 C 0.43400(18) 0.2075(3) 0.92824(10) 0.0425(9) Uani 1 1 d . . . . .
H10A H 0.458646 0.264069 0.934270 0.064 Uiso 1 1 calc R U . . .
H10B H 0.440587 0.161523 0.952518 0.064 Uiso 1 1 calc R U . . .
H10C H 0.398455 0.233713 0.922765 0.064 Uiso 1 1 calc R U . . .
C11 C 0.42654(12) 0.1796(2) 0.73404(9) 0.0218(6) Uani 1 1 d . . . . .
H11A H 0.405353 0.217690 0.709676 0.026 Uiso 1 1 calc R U . . .
H11B H 0.412216 0.110021 0.732781 0.026 Uiso 1 1 calc R U . . .
C12 C 0.51023(12) 0.2622(2) 0.72875(8) 0.0191(5) Uani 1 1 d . . . . .
C13 C 0.48191(12) 0.1734(2) 0.72963(8) 0.0206(6) Uani 1 1 d . . . . .
C14 C 0.50381(13) 0.0811(2) 0.72257(9) 0.0243(6) Uani 1 1 d . . . . .
H14 H 0.485263 0.020147 0.724023 0.029 Uiso 1 1 calc R U . . .
C15 C 0.55207(13) 0.0756(2) 0.71346(9) 0.0260(6) Uani 1 1 d . . . . .
C16 C 0.57769(12) 0.1668(2) 0.71012(9) 0.0235(6) Uani 1 1 d . . . . .
H16 H 0.610093 0.164598 0.702918 0.028 Uiso 1 1 calc R U . . .
C17 C 0.55736(11) 0.2605(2) 0.71697(8) 0.0197(6) Uani 1 1 d . . . . .
C18 C 0.57615(16) -0.0259(2) 0.70510(11) 0.0362(8) Uani 1 1 d . . . . .
C19 C 0.5465(2) -0.1162(3) 0.71537(17) 0.0649(15) Uani 1 1 d . . . . .
H19A H 0.510723 -0.114293 0.697849 0.097 Uiso 1 1 calc R U . . .
H19B H 0.546241 -0.113909 0.745194 0.097 Uiso 1 1 calc R U . . .
H19C H 0.563341 -0.178909 0.709712 0.097 Uiso 1 1 calc R U . . .
C20 C 0.6323(2) -0.0336(4) 0.73284(17) 0.0663(14) Uani 1 1 d . . . . .
H20A H 0.647658 -0.097932 0.727173 0.099 Uiso 1 1 calc R U . . .
H20B H 0.631919 -0.030575 0.762638 0.099 Uiso 1 1 calc R U . . .
H20C H 0.652907 0.022941 0.726335 0.099 Uiso 1 1 calc R U . . .
C21 C 0.5790(3) -0.0301(3) 0.65934(14) 0.0674(16) Uani 1 1 d . . . . .
H21A H 0.597685 -0.091402 0.654795 0.101 Uiso 1 1 calc R U . . .
H21B H 0.597384 0.029914 0.652937 0.101 Uiso 1 1 calc R U . . .
H21C H 0.543753 -0.031438 0.640822 0.101 Uiso 1 1 calc R U . . .
C22 C 0.58328(12) 0.3586(2) 0.70878(9) 0.0217(6) Uani 1 1 d . . . . .
H22A H 0.615116 0.341411 0.699827 0.026 Uiso 1 1 calc R U . . .
H22B H 0.559526 0.394561 0.685073 0.026 Uiso 1 1 calc R U . . .
C23 C 0.56713(11) 0.5140(2) 0.74973(9) 0.0207(6) Uani 1 1 d . . . . .
C24 C 0.59783(11) 0.4300(2) 0.74596(9) 0.0207(6) Uani 1 1 d . . . . .
C25 C 0.64309(12) 0.4128(2) 0.77730(10) 0.0249(6) Uani 1 1 d . . . . .
H25 H 0.664549 0.357094 0.774294 0.030 Uiso 1 1 calc R U . . .
C26 C 0.65822(12) 0.4740(2) 0.81300(10) 0.0269(6) Uani 1 1 d . . . . .
C27 C 0.62624(12) 0.5550(2) 0.81626(10) 0.0270(6) Uani 1 1 d . . . . .
H27 H 0.635670 0.597543 0.840371 0.032 Uiso 1 1 calc R U . . .
C28 C 0.58039(12) 0.5765(2) 0.78527(9) 0.0233(6) Uani 1 1 d . . . . .
C29 C 0.70926(13) 0.4503(3) 0.84599(11) 0.0350(8) Uani 1 1 d . . . . .
C30 C 0.75449(15) 0.4600(4) 0.82568(14) 0.0512(11) Uani 1 1 d . . . . .
H30A H 0.749769 0.412214 0.802100 0.077 Uiso 1 1 calc R U . . .
H30B H 0.787032 0.444592 0.846579 0.077 Uiso 1 1 calc R U . . .
H30C H 0.755829 0.529344 0.815258 0.077 Uiso 1 1 calc R U . . .
C31 C 0.70730(17) 0.3418(3) 0.86239(14) 0.0529(11) Uani 1 1 d . . . . .
H31A H 0.703580 0.293790 0.838988 0.079 Uiso 1 1 calc R U . . .
H31B H 0.677586 0.334992 0.874800 0.079 Uiso 1 1 calc R U . . .
H31C H 0.739465 0.327257 0.883866 0.079 Uiso 1 1 calc R U . . .
C32 C 0.71792(16) 0.5230(4) 0.88387(13) 0.0508(11) Uani 1 1 d . . . . .
H32A H 0.750419 0.505416 0.904408 0.076 Uiso 1 1 calc R U . . .
H32B H 0.688900 0.516986 0.897130 0.076 Uiso 1 1 calc R U . . .
H32C H 0.719950 0.592858 0.874199 0.076 Uiso 1 1 calc R U . . .
C33 C 0.54587(13) 0.6638(2) 0.79183(9) 0.0257(6) Uani 1 1 d . . . . .
H33A H 0.568020 0.722791 0.803268 0.031 Uiso 1 1 calc R U . . .
H33B H 0.523088 0.683906 0.764207 0.031 Uiso 1 1 calc R U . . .
C34 C 0.46913(12) 0.5753(2) 0.80810(9) 0.0210(6) Uani 1 1 d . . . . .
C35 C 0.51241(12) 0.6378(2) 0.82152(9) 0.0237(6) Uani 1 1 d . . . . .
C36 C 0.52310(13) 0.6754(2) 0.86253(10) 0.0284(7) Uani 1 1 d . . . . .
H36 H 0.552412 0.718245 0.872223 0.034 Uiso 1 1 calc R U . . .
C37 C 0.49191(13) 0.6521(2) 0.88990(9) 0.0281(7) Uani 1 1 d . . . . .
C38 C 0.44845(13) 0.5910(2) 0.87474(9) 0.0261(6) Uani 1 1 d . . . . .
H38 H 0.426580 0.575373 0.892745 0.031 Uiso 1 1 calc R U . . .
C39 C 0.43621(12) 0.5523(2) 0.83381(9) 0.0222(6) Uani 1 1 d . . . . .
C40 C 0.50461(15) 0.6981(3) 0.93442(10) 0.0347(8) Uani 1 1 d . . . . .
C41 C 0.56197(17) 0.6818(4) 0.95582(12) 0.0565(13) Uani 1 1 d . . . . .
H41A H 0.570127 0.712420 0.983974 0.085 Uiso 1 1 calc R U . . .
H41B H 0.583252 0.713593 0.938947 0.085 Uiso 1 1 calc R U . . .
H41C H 0.569375 0.608927 0.958308 0.085 Uiso 1 1 calc R U . . .
C42 C 0.49326(15) 0.8129(3) 0.93013(12) 0.0385(8) Uani 1 1 d . . . . .
H42A H 0.456428 0.823647 0.916343 0.058 Uiso 1 1 calc R U . . .
H42B H 0.514619 0.843997 0.913143 0.058 Uiso 1 1 calc R U . . .
H42C H 0.501508 0.844090 0.958178 0.058 Uiso 1 1 calc R U . . .
C43 C 0.47116(19) 0.6529(3) 0.96164(11) 0.0493(10) Uani 1 1 d . . . . .
H43A H 0.434391 0.665482 0.948217 0.074 Uiso 1 1 calc R U . . .
H43B H 0.480374 0.684659 0.989578 0.074 Uiso 1 1 calc R U . . .
H43C H 0.477300 0.579659 0.964563 0.074 Uiso 1 1 calc R U . . .
C44 C 0.38841(12) 0.4876(2) 0.81654(9) 0.0226(6) Uani 1 1 d . . . . .
H44A H 0.370063 0.513316 0.788332 0.027 Uiso 1 1 calc R U . . .
H44B H 0.364600 0.494345 0.835224 0.027 Uiso 1 1 calc R U . . .
C45 C 0.33377(12) 0.3995(3) 0.72167(10) 0.0280(7) Uani 1 1 d . . . . .
H45A H 0.327114 0.461422 0.704019 0.034 Uiso 1 1 calc R U . . .
H45B H 0.318482 0.409905 0.745937 0.034 Uiso 1 1 calc R U . . .
C46 C 0.30723(13) 0.3094(3) 0.69582(11) 0.0314(7) Uani 1 1 d . . . . .
H46A H 0.322990 0.297562 0.671915 0.038 Uiso 1 1 calc R U . . .
H46B H 0.312617 0.247770 0.713639 0.038 Uiso 1 1 calc R U . . .
C47 C 0.24948(14) 0.3289(3) 0.67914(11) 0.0372(8) Uani 1 1 d . . . . .
H47A H 0.233388 0.333561 0.703207 0.045 Uiso 1 1 calc R U . . .
H47B H 0.244420 0.394889 0.664261 0.045 Uiso 1 1 calc R U . . .
C48 C 0.22214(15) 0.2470(3) 0.64933(13) 0.0465(10) Uani 1 1 d . . . . .
H48A H 0.223609 0.182527 0.665051 0.056 Uiso 1 1 calc R U . . .
H48B H 0.240696 0.236781 0.626998 0.056 Uiso 1 1 calc R U . . .
C49 C 0.16547(18) 0.2731(5) 0.62885(19) 0.0759(16) Uani 1 1 d . . . . .
H49A H 0.146190 0.277447 0.650620 0.114 Uiso 1 1 calc R U . . .
H49B H 0.150173 0.220125 0.608516 0.114 Uiso 1 1 calc R U . . .
H49C H 0.163672 0.338395 0.614274 0.114 Uiso 1 1 calc R U . . .
C50 C 0.43191(11) 0.6609(2) 0.56203(8) 0.0176(5) Uani 1 1 d . . . . .
C51 C 0.43976(10) 0.5929(2) 0.53155(9) 0.0173(5) Uani 1 1 d . . . . .
C52 C 0.42278(11) 0.6199(2) 0.48923(9) 0.0175(5) Uani 1 1 d . . . . .
H52 H 0.427736 0.573390 0.468448 0.021 Uiso 1 1 calc R U . . .
C53 C 0.39880(11) 0.7124(2) 0.47620(9) 0.0191(5) Uani 1 1 d . . . . .
C54 C 0.39112(11) 0.7774(2) 0.50761(9) 0.0203(6) Uani 1 1 d . . . . .
H54 H 0.374763 0.840923 0.499505 0.024 Uiso 1 1 calc R U . . .
C55 C 0.40636(11) 0.7535(2) 0.55037(9) 0.0189(5) Uani 1 1 d . . . . .
C56 C 0.38371(12) 0.7407(2) 0.42913(9) 0.0234(6) Uani 1 1 d . . . . .
C57 C 0.43279(15) 0.7755(4) 0.41700(12) 0.0483(11) Uani 1 1 d . . . . .
H57A H 0.424259 0.792146 0.386897 0.072 Uiso 1 1 calc R U . . .
H57B H 0.458675 0.720988 0.422831 0.072 Uiso 1 1 calc R U . . .
H57C H 0.446913 0.835676 0.433496 0.072 Uiso 1 1 calc R U . . .
C58 C 0.34343(14) 0.8249(3) 0.41923(10) 0.0312(7) Uani 1 1 d . . . . .
H58A H 0.357656 0.886306 0.434782 0.047 Uiso 1 1 calc R U . . .
H58B H 0.312185 0.803684 0.427625 0.047 Uiso 1 1 calc R U . . .
H58C H 0.334480 0.839101 0.388903 0.047 Uiso 1 1 calc R U . . .
C59 C 0.3614(2) 0.6483(3) 0.40197(11) 0.0560(13) Uani 1 1 d . . . . .
H59A H 0.351954 0.667813 0.372162 0.084 Uiso 1 1 calc R U . . .
H59B H 0.330454 0.623766 0.410001 0.084 Uiso 1 1 calc R U . . .
H59C H 0.387546 0.594273 0.406429 0.084 Uiso 1 1 calc R U . . .
C60 C 0.39155(11) 0.8253(2) 0.58158(9) 0.0216(6) Uani 1 1 d . . . . .
H60A H 0.411484 0.807680 0.610493 0.026 Uiso 1 1 calc R U . . .
H60B H 0.400795 0.895565 0.575624 0.026 Uiso 1 1 calc R U . . .
C61 C 0.31466(12) 0.7342(2) 0.59516(8) 0.0209(6) Uani 1 1 d . . . . .
C62 C 0.33390(12) 0.8199(2) 0.57903(9) 0.0217(6) Uani 1 1 d . . . . .
C63 C 0.29908(12) 0.8957(2) 0.56098(10) 0.0269(6) Uani 1 1 d . . . . .
H63 H 0.311643 0.953682 0.549459 0.032 Uiso 1 1 calc R U . . .
C64 C 0.24614(13) 0.8893(2) 0.55923(11) 0.0314(7) Uani 1 1 d . . . . .
C65 C 0.22900(13) 0.8040(2) 0.57704(10) 0.0287(7) Uani 1 1 d . . . . .
H65 H 0.193316 0.799094 0.576870 0.034 Uiso 1 1 calc R U . . .
C66 C 0.26256(12) 0.7255(2) 0.59511(9) 0.0232(6) Uani 1 1 d . . . . .
C67 C 0.20847(15) 0.9743(3) 0.53873(15) 0.0506(10) Uani 1 1 d D U . . .
C68 C 0.1535(2) 0.9607(4) 0.5473(2) 0.0472(16) Uani 0.683(8) 1 d D U P A 1
H68A H 0.138372 0.896244 0.535294 0.071 Uiso 0.683(8) 1 calc R U P A 1
H68B H 0.156905 0.960720 0.577810 0.071 Uiso 0.683(8) 1 calc R U P A 1
H68C H 0.130886 1.016753 0.534294 0.071 Uiso 0.683(8) 1 calc R U P A 1
C69 C 0.2281(3) 1.0719(5) 0.5577(5) 0.139(5) Uani 0.683(8) 1 d D U P A 1
H69A H 0.233168 1.068273 0.588308 0.208 Uiso 0.683(8) 1 calc R U P A 1
H69B H 0.261255 1.087325 0.551187 0.208 Uiso 0.683(8) 1 calc R U P A 1
H69C H 0.202889 1.125419 0.546189 0.208 Uiso 0.683(8) 1 calc R U P A 1
C70 C 0.1978(4) 0.9623(10) 0.4919(3) 0.120(4) Uani 0.683(8) 1 d D U P A 1
H70A H 0.184982 0.893569 0.483918 0.181 Uiso 0.683(8) 1 calc R U P A 1
H70B H 0.171504 1.011825 0.478019 0.181 Uiso 0.683(8) 1 calc R U P A 1
H70C H 0.229869 0.973731 0.483017 0.181 Uiso 0.683(8) 1 calc R U P A 1
C68X C 0.1633(8) 0.9314(17) 0.5063(7) 0.131(7) Uani 0.317(8) 1 d D U P A 2
H68D H 0.176151 0.887115 0.487154 0.197 Uiso 0.317(8) 1 calc R U P A 2
H68E H 0.141319 0.892085 0.520407 0.197 Uiso 0.317(8) 1 calc R U P A 2
H68F H 0.143031 0.986857 0.490278 0.197 Uiso 0.317(8) 1 calc R U P A 2
C69X C 0.1995(9) 1.0430(14) 0.5711(6) 0.105(6) Uani 0.317(8) 1 d D U P A 2
H69D H 0.232887 1.063870 0.589612 0.157 Uiso 0.317(8) 1 calc R U P A 2
H69E H 0.180599 1.103075 0.557709 0.157 Uiso 0.317(8) 1 calc R U P A 2
H69F H 0.178887 1.008304 0.587838 0.157 Uiso 0.317(8) 1 calc R U P A 2
C70X C 0.2334(5) 1.0436(9) 0.5091(4) 0.045(3) Uani 0.317(8) 1 d D U P A 2
H70D H 0.240563 1.002151 0.486385 0.068 Uiso 0.317(8) 1 calc R U P A 2
H70E H 0.209095 1.097958 0.496922 0.068 Uiso 0.317(8) 1 calc R U P A 2
H70F H 0.265902 1.073328 0.525753 0.068 Uiso 0.317(8) 1 calc R U P A 2
C71 C 0.24331(12) 0.6336(2) 0.61454(10) 0.0248(6) Uani 1 1 d . . . . .
H71A H 0.209129 0.649600 0.619800 0.030 Uiso 1 1 calc R U . . .
H71B H 0.267819 0.618824 0.642062 0.030 Uiso 1 1 calc R U . . .
C72 C 0.27618(11) 0.4649(2) 0.59399(9) 0.0200(6) Uani 1 1 d . . . . .
C73 C 0.23797(11) 0.5400(2) 0.58683(9) 0.0207(6) Uani 1 1 d . . . . .
C74 C 0.19501(11) 0.5296(2) 0.55256(9) 0.0227(6) Uani 1 1 d . . . . .
H74 H 0.168796 0.580328 0.547729 0.027 Uiso 1 1 calc R U . . .
C75 C 0.18919(11) 0.4471(2) 0.52506(9) 0.0230(6) Uani 1 1 d . . . . .
C76 C 0.22859(11) 0.3742(2) 0.53290(9) 0.0212(6) Uani 1 1 d . . . . .
H76 H 0.225400 0.317496 0.514560 0.025 Uiso 1 1 calc R U . . .
C77 C 0.27220(11) 0.3818(2) 0.56652(9) 0.0191(5) Uani 1 1 d . . . . .
C78 C 0.14037(12) 0.4327(3) 0.48901(10) 0.0279(6) Uani 1 1 d D U . . .
C79 C 0.1074(3) 0.5307(5) 0.4814(3) 0.056(2) Uani 0.701(12) 1 d D U P B 1
H79A H 0.097844 0.549572 0.507358 0.085 Uiso 0.701(12) 1 calc R U P B 1
H79B H 0.127661 0.585587 0.473150 0.085 Uiso 0.701(12) 1 calc R U P B 1
H79C H 0.075874 0.519027 0.458871 0.085 Uiso 0.701(12) 1 calc R U P B 1
C80 C 0.1083(3) 0.3492(6) 0.5024(2) 0.0412(16) Uani 0.701(12) 1 d D U P B 1
H80A H 0.099768 0.368897 0.528720 0.062 Uiso 0.701(12) 1 calc R U P B 1
H80B H 0.076149 0.339040 0.480348 0.062 Uiso 0.701(12) 1 calc R U P B 1
H80C H 0.128327 0.285991 0.506840 0.062 Uiso 0.701(12) 1 calc R U P B 1
C81 C 0.1543(2) 0.4059(7) 0.44897(15) 0.0417(16) Uani 0.701(12) 1 d D U P B 1
H81A H 0.174873 0.460918 0.441181 0.063 Uiso 0.701(12) 1 calc R U P B 1
H81B H 0.174695 0.343140 0.452978 0.063 Uiso 0.701(12) 1 calc R U P B 1
H81C H 0.122517 0.396188 0.426487 0.063 Uiso 0.701(12) 1 calc R U P B 1
C79X C 0.1269(6) 0.5260(11) 0.4612(6) 0.050(4) Uani 0.299(12) 1 d D U P B 2
H79D H 0.156758 0.544911 0.450363 0.075 Uiso 0.299(12) 1 calc R U P B 2
H79E H 0.097062 0.511010 0.437493 0.075 Uiso 0.299(12) 1 calc R U P B 2
H79F H 0.118202 0.582259 0.477696 0.075 Uiso 0.299(12) 1 calc R U P B 2
C80X C 0.0943(6) 0.4020(17) 0.5062(5) 0.049(4) Uani 0.299(12) 1 d D U P B 2
H80D H 0.103437 0.341840 0.524035 0.073 Uiso 0.299(12) 1 calc R U P B 2
H80E H 0.085494 0.457914 0.522817 0.073 Uiso 0.299(12) 1 calc R U P B 2
H80F H 0.064354 0.386665 0.482613 0.073 Uiso 0.299(12) 1 calc R U P B 2
C81X C 0.1460(6) 0.3452(14) 0.4578(5) 0.050(4) Uani 0.299(12) 1 d D U P B 2
H81D H 0.154729 0.281663 0.473556 0.076 Uiso 0.299(12) 1 calc R U P B 2
H81E H 0.113072 0.336928 0.436396 0.076 Uiso 0.299(12) 1 calc R U P B 2
H81F H 0.173568 0.362401 0.444094 0.076 Uiso 0.299(12) 1 calc R U P B 2
C82 C 0.31392(11) 0.3015(2) 0.57288(9) 0.0200(6) Uani 1 1 d . . . . .
H82A H 0.296839 0.234458 0.566892 0.024 Uiso 1 1 calc R U . . .
H82B H 0.333290 0.301814 0.602939 0.024 Uiso 1 1 calc R U . . .
C83 C 0.38386(11) 0.3996(2) 0.54961(8) 0.0169(5) Uani 1 1 d . . . . .
C84 C 0.35264(10) 0.3122(2) 0.54628(8) 0.0177(5) Uani 1 1 d . . . . .
C85 C 0.36243(11) 0.2332(2) 0.52100(9) 0.0197(5) Uani 1 1 d . . . . .
H85 H 0.341001 0.174560 0.517609 0.024 Uiso 1 1 calc R U . . .
C86 C 0.40239(11) 0.2368(2) 0.50053(8) 0.0175(5) Uani 1 1 d . . . . .
C87 C 0.43443(11) 0.3221(2) 0.50686(8) 0.0177(5) Uani 1 1 d . . . . .
H87 H 0.462609 0.325419 0.493966 0.021 Uiso 1 1 calc R U . . .
C88 C 0.42578(11) 0.4028(2) 0.53185(8) 0.0169(5) Uani 1 1 d . . . . .
C89 C 0.41111(11) 0.1469(2) 0.47318(9) 0.0202(6) Uani 1 1 d . . . . .
C90 C 0.42253(14) 0.0511(2) 0.50033(10) 0.0306(7) Uani 1 1 d . . . . .
H90A H 0.426808 -0.006680 0.482684 0.046 Uiso 1 1 calc R U . . .
H90B H 0.393574 0.037768 0.513063 0.046 Uiso 1 1 calc R U . . .
H90C H 0.454510 0.060770 0.522629 0.046 Uiso 1 1 calc R U . . .
C91 C 0.36196(13) 0.1305(3) 0.43728(10) 0.0328(7) Uani 1 1 d . . . . .
H91A H 0.354629 0.191953 0.419966 0.049 Uiso 1 1 calc R U . . .
H91B H 0.332499 0.115744 0.449228 0.049 Uiso 1 1 calc R U . . .
H91C H 0.367422 0.073359 0.419765 0.049 Uiso 1 1 calc R U . . .
C92 C 0.45671(13) 0.1643(2) 0.45356(10) 0.0299(7) Uani 1 1 d . . . . .
H92A H 0.462043 0.103605 0.437907 0.045 Uiso 1 1 calc R U . . .
H92B H 0.488188 0.178125 0.475880 0.045 Uiso 1 1 calc R U . . .
H92C H 0.449166 0.222348 0.434297 0.045 Uiso 1 1 calc R U . . .
C93 C 0.46378(10) 0.48976(19) 0.54329(8) 0.0166(5) Uani 1 1 d . . . . .
H93A H 0.479535 0.488192 0.574063 0.020 Uiso 1 1 calc R U . . .
H93B H 0.492032 0.479787 0.528983 0.020 Uiso 1 1 calc R U . . .
C94 C 0.49354(12) 0.6731(2) 0.63050(9) 0.0246(6) Uani 1 1 d . . . . .
H94A H 0.490948 0.676466 0.660064 0.030 Uiso 1 1 calc R U . . .
H94B H 0.497354 0.743346 0.620993 0.030 Uiso 1 1 calc R U . . .
C95 C 0.54173(12) 0.6129(2) 0.62896(10) 0.0247(6) Uani 1 1 d . . . . .
H95A H 0.536991 0.541255 0.636202 0.030 Uiso 1 1 calc R U . . .
H95B H 0.546424 0.614788 0.599953 0.030 Uiso 1 1 calc R U . . .
C96 C 0.58982(12) 0.6552(2) 0.65930(10) 0.0288(7) Uani 1 1 d . . . . .
H96A H 0.583830 0.657226 0.687890 0.035 Uiso 1 1 calc R U . . .
H96B H 0.595100 0.725838 0.650999 0.035 Uiso 1 1 calc R U . . .
C97 C 0.63901(14) 0.5952(3) 0.66110(13) 0.0417(9) Uani 1 1 d . . . . .
H97A H 0.646993 0.598185 0.633218 0.050 Uiso 1 1 calc R U . . .
H97B H 0.633033 0.523220 0.667153 0.050 Uiso 1 1 calc R U . . .
C98 C 0.68585(17) 0.6352(4) 0.69485(18) 0.0677(15) Uani 1 1 d . . . . .
H98A H 0.691274 0.707063 0.689548 0.102 Uiso 1 1 calc R U . . .
H98B H 0.716942 0.596521 0.693762 0.102 Uiso 1 1 calc R U . . .
H98C H 0.679231 0.627654 0.722776 0.102 Uiso 1 1 calc R U . . .
N1 N 0.5881(4) 0.3706(6) 0.9225(2) 0.170(4) Uani 1 1 d D U . . .
C99 C 0.5688(3) 0.3670(4) 0.88740(17) 0.0785(17) Uani 1 1 d D U . . .
C100 C 0.54596(16) 0.3612(3) 0.84390(14) 0.0500(10) Uani 1 1 d D U . . .
H10D H 0.526875 0.297181 0.837449 0.075 Uiso 1 1 calc R U . . .
H10E H 0.573130 0.364232 0.828561 0.075 Uiso 1 1 calc R U . . .
H10F H 0.521939 0.418165 0.835318 0.075 Uiso 1 1 calc R U . . .
N2 N 0.2154(4) 0.6977(9) 0.4341(4) 0.141(4) Uani 0.665(5) 1 d D U P C 1
C101 C 0.2469(5) 0.6547(12) 0.4611(5) 0.143(5) Uani 0.665(5) 1 d D U P C 1
C102 C 0.2824(4) 0.6097(8) 0.4939(2) 0.103(3) Uani 0.665(5) 1 d D U P C 1
H10G H 0.293359 0.658513 0.517029 0.155 Uiso 0.665(5) 1 calc R U P C 1
H10H H 0.312694 0.587714 0.484354 0.155 Uiso 0.665(5) 1 calc R U P C 1
H10I H 0.266408 0.550766 0.503885 0.155 Uiso 0.665(5) 1 calc R U P C 1
N2X N 0.2353(4) 0.4629(8) 0.3723(3) 0.047(3) Uani 0.335(5) 1 d D U P C 2
C1X C 0.2619(3) 0.4393(8) 0.4043(3) 0.030(2) Uani 0.335(5) 1 d D U P C 2
C2X C 0.2939(4) 0.4110(11) 0.4439(3) 0.047(3) Uani 0.335(5) 1 d D U P C 2
H2A H 0.322498 0.459736 0.452365 0.070 Uiso 0.335(5) 1 calc R U P C 2
H2B H 0.308152 0.343121 0.441857 0.070 Uiso 0.335(5) 1 calc R U P C 2
H2C H 0.273461 0.410491 0.464873 0.070 Uiso 0.335(5) 1 calc R U P C 2
N3 N 0.4000(3) 0.7421(4) 0.72623(16) 0.103(2) Uani 1 1 d D U . . .
C103 C 0.4152(3) 0.7889(4) 0.75782(17) 0.0810(18) Uani 1 1 d D U . . .
C104 C 0.4316(3) 0.8450(4) 0.79587(16) 0.0790(17) Uani 1 1 d D U . . .
H10J H 0.408422 0.903177 0.795107 0.119 Uiso 1 1 calc R U . . .
H10K H 0.467184 0.869180 0.798925 0.119 Uiso 1 1 calc R U . . .
H10L H 0.430447 0.801363 0.819816 0.119 Uiso 1 1 calc R U . . .
N4 N 0.37427(14) 0.0866(3) 0.62624(12) 0.0524(9) Uani 1 1 d D U . . .
C105 C 0.41247(14) 0.1165(3) 0.62093(10) 0.0332(7) Uani 1 1 d D U . . .
C106 C 0.45990(13) 0.1549(3) 0.61353(10) 0.0304(7) Uani 1 1 d D U . . .
H10M H 0.478265 0.099958 0.603239 0.046 Uiso 1 1 calc R U . . .
H10N H 0.481892 0.181910 0.639886 0.046 Uiso 1 1 calc R U . . .
H10O H 0.451914 0.209078 0.592395 0.046 Uiso 1 1 calc R U . . .
N5 N 0.2293(3) 0.8757(10) 0.6944(3) 0.200(5) Uani 1 1 d D U . . .
C107 C 0.2667(3) 0.9096(7) 0.6840(2) 0.109(2) Uani 1 1 d D U . . .
C108 C 0.3104(2) 0.9352(5) 0.67279(17) 0.0768(16) Uani 1 1 d D U . . .
H10P H 0.332641 0.976311 0.695114 0.115 Uiso 1 1 calc R U . . .
H10Q H 0.301376 0.974260 0.646520 0.115 Uiso 1 1 calc R U . . .
H10R H 0.329083 0.873501 0.668574 0.115 Uiso 1 1 calc R U . . .
N6 N 0.3306(4) 0.0151(8) 0.7719(3) 0.086(3) Uani 0.5 1 d D U P . .
C109 C 0.2964(4) 0.0718(8) 0.7719(3) 0.069(3) Uani 0.5 1 d D U P . .
C110 C 0.2540(5) 0.1411(9) 0.7691(3) 0.088(4) Uani 0.5 1 d D U P . .
H11C H 0.239567 0.160285 0.739567 0.132 Uiso 0.5 1 calc R U P . .
H11D H 0.266550 0.201907 0.785767 0.132 Uiso 0.5 1 calc R U P . .
H11E H 0.227023 0.108378 0.780015 0.132 Uiso 0.5 1 calc R U P . .
N7 N 0.7108(2) 0.2410(5) 0.71017(19) 0.0989(18) Uani 1 1 d D U . . .
C111 C 0.7452(2) 0.2665(4) 0.69852(16) 0.0652(12) Uani 1 1 d D U . . .
C112 C 0.7894(2) 0.2976(5) 0.6827(2) 0.0880(18) Uani 1 1 d D U . . .
H11F H 0.820083 0.258321 0.696855 0.132 Uiso 1 1 calc R U . . .
H11G H 0.796149 0.370009 0.688361 0.132 Uiso 1 1 calc R U . . .
H11H H 0.781532 0.285505 0.652249 0.132 Uiso 1 1 calc R U . . .
N8 N 0.5593(3) -0.0594(4) 0.83013(19) 0.111(2) Uani 1 1 d D U . . .
C113 C 0.5806(3) 0.0165(4) 0.82966(16) 0.0710(15) Uani 1 1 d D U . . .
C114 C 0.6059(3) 0.1120(4) 0.82841(18) 0.0841(18) Uani 1 1 d D U . . .
H11I H 0.643024 0.100666 0.831094 0.126 Uiso 1 1 calc R U . . .
H11J H 0.601517 0.154722 0.851722 0.126 Uiso 1 1 calc R U . . .
H11K H 0.590512 0.145867 0.801552 0.126 Uiso 1 1 calc R U . . .

loop_
_atom_site_aniso_label
_atom_site_aniso_U_11
_atom_site_aniso_U_22
_atom_site_aniso_U_33
_atom_site_aniso_U_23
_atom_site_aniso_U_13
_atom_site_aniso_U_12
Ti1 0.0246(3) 0.0143(2) 0.0122(2) -0.00128(18) -0.00116(18) 0.00253(19)
Ti2 0.0201(2) 0.0140(2) 0.0124(2) 0.00003(18) 0.00103(18) 0.00263(18)
Cl1 0.0270(3) 0.0145(3) 0.0145(3) -0.0020(2) -0.0005(2) 0.0042(2)
O1 0.0284(11) 0.0192(10) 0.0138(9) 0.0025(8) 0.0005(8) 0.0006(8)
O2 0.0262(10) 0.0134(9) 0.0155(9) -0.0011(7) 0.0009(8) 0.0015(8)
O3 0.0283(11) 0.0142(9) 0.0169(9) 0.0006(7) -0.0019(8) -0.0003(8)
O4 0.0338(11) 0.0182(10) 0.0147(9) -0.0034(8) 0.0021(8) -0.0007(8)
O5 0.0244(10) 0.0142(9) 0.0150(9) -0.0006(7) -0.0012(8) 0.0018(8)
O6 0.0265(11) 0.0168(10) 0.0225(10) 0.0013(8) 0.0039(8) 0.0061(8)
O7 0.0237(10) 0.0221(10) 0.0168(9) -0.0012(8) 0.0005(8) 0.0023(8)
O8 0.0220(10) 0.0138(9) 0.0165(9) -0.0020(7) 0.0019(7) 0.0003(7)
O9 0.0265(10) 0.0136(9) 0.0158(9) -0.0017(7) 0.0020(8) 0.0030(8)
C1 0.0251(14) 0.0177(13) 0.0152(12) 0.0009(10) 0.0011(11) -0.0005(11)
C2 0.0231(14) 0.0178(14) 0.0181(13) -0.0020(11) 0.0025(11) 0.0019(11)
C3 0.0256(14) 0.0223(14) 0.0145(12) -0.0027(11) 0.0044(11) 0.0022(11)
C4 0.0204(13) 0.0221(14) 0.0166(13) 0.0005(11) 0.0039(10) 0.0008(11)
C5 0.0261(14) 0.0159(13) 0.0214(14) 0.0005(11) 0.0066(11) -0.0003(11)
C6 0.0240(14) 0.0175(13) 0.0162(12) -0.0020(10) 0.0037(11) -0.0019(11)
C7 0.0326(16) 0.0231(15) 0.0180(13) 0.0042(11) 0.0067(12) 0.0031(12)
C8 0.0363(18) 0.0294(17) 0.0278(16) 0.0076(13) 0.0110(13) 0.0006(14)
C9 0.0305(18) 0.049(2) 0.0323(18) 0.0150(16) 0.0005(14) 0.0058(16)
C10 0.076(3) 0.0332(19) 0.0187(15) 0.0054(14) 0.0131(17) 0.0063(18)
C11 0.0327(16) 0.0164(13) 0.0160(13) -0.0029(10) 0.0055(11) -0.0045(11)
C12 0.0307(15) 0.0138(13) 0.0104(11) -0.0010(10) 0.0008(10) 0.0019(11)
C13 0.0337(16) 0.0159(13) 0.0109(12) -0.0009(10) 0.0031(11) 0.0002(11)
C14 0.0445(18) 0.0140(13) 0.0154(13) 0.0009(10) 0.0095(12) 0.0008(12)
C15 0.0439(18) 0.0160(14) 0.0199(14) 0.0016(11) 0.0114(13) 0.0083(13)
C16 0.0332(16) 0.0206(14) 0.0175(13) 0.0020(11) 0.0076(12) 0.0052(12)
C17 0.0282(15) 0.0159(13) 0.0130(12) 0.0006(10) 0.0016(11) 0.0025(11)
C18 0.062(2) 0.0173(15) 0.0363(18) 0.0049(13) 0.0258(17) 0.0132(15)
C19 0.111(4) 0.0190(19) 0.085(3) 0.005(2) 0.061(3) 0.015(2)
C20 0.084(4) 0.047(3) 0.073(3) 0.010(2) 0.030(3) 0.037(3)
C21 0.139(5) 0.031(2) 0.048(2) 0.0037(18) 0.053(3) 0.030(3)
C22 0.0252(14) 0.0197(14) 0.0200(13) 0.0005(11) 0.0052(11) 0.0008(11)
C23 0.0253(14) 0.0173(14) 0.0175(13) 0.0033(11) 0.0018(11) -0.0031(11)
C24 0.0224(14) 0.0202(14) 0.0189(13) -0.0004(11) 0.0043(11) -0.0043(11)
C25 0.0236(15) 0.0224(15) 0.0281(15) 0.0012(12) 0.0053(12) -0.0021(11)
C26 0.0240(15) 0.0273(16) 0.0252(15) 0.0018(12) -0.0014(12) -0.0065(12)
C27 0.0304(16) 0.0248(16) 0.0228(14) -0.0039(12) 0.0009(12) -0.0092(12)
C28 0.0289(15) 0.0173(14) 0.0216(14) -0.0003(11) 0.0024(12) -0.0058(11)
C29 0.0245(16) 0.040(2) 0.0342(18) -0.0010(15) -0.0034(13) -0.0057(14)
C30 0.0252(18) 0.068(3) 0.054(2) 0.001(2) -0.0005(17) -0.0028(18)
C31 0.046(2) 0.046(2) 0.049(2) 0.0139(19) -0.0201(19) -0.0042(18)
C32 0.040(2) 0.058(3) 0.040(2) -0.0079(19) -0.0150(17) -0.0035(19)
C33 0.0357(17) 0.0153(14) 0.0228(14) -0.0032(11) 0.0013(12) -0.0038(12)
C34 0.0305(15) 0.0135(13) 0.0158(13) -0.0025(10) 0.0000(11) 0.0043(11)
C35 0.0339(16) 0.0140(13) 0.0205(14) -0.0027(11) 0.0020(12) 0.0031(11)
C36 0.0382(18) 0.0174(14) 0.0236(15) -0.0057(12) -0.0031(13) 0.0013(12)
C37 0.0398(18) 0.0196(15) 0.0197(14) -0.0068(12) -0.0022(13) 0.0071(13)
C38 0.0367(17) 0.0210(15) 0.0188(14) -0.0026(11) 0.0039(12) 0.0089(12)
C39 0.0307(15) 0.0151(13) 0.0178(13) -0.0021(11) 0.0005(11) 0.0076(11)
C40 0.046(2) 0.0335(18) 0.0198(15) -0.0123(13) -0.0001(14) 0.0043(15)
C41 0.057(3) 0.074(3) 0.0273(18) -0.0212(19) -0.0096(17) 0.026(2)
C42 0.043(2) 0.0329(19) 0.0363(18) -0.0193(15) 0.0045(16) 0.0008(15)
C43 0.080(3) 0.042(2) 0.0218(17) -0.0104(15) 0.0059(18) 0.001(2)
C44 0.0264(15) 0.0195(14) 0.0203(13) -0.0016(11) 0.0033(11) 0.0041(11)
C45 0.0277(16) 0.0318(17) 0.0231(14) 0.0010(13) 0.0039(12) 0.0003(13)
C46 0.0330(17) 0.0284(17) 0.0317(17) 0.0007(14) 0.0061(14) -0.0032(13)
C47 0.0312(18) 0.045(2) 0.0331(18) 0.0050(16) 0.0042(14) -0.0077(15)
C48 0.039(2) 0.052(2) 0.043(2) 0.0020(18) 0.0003(17) -0.0159(18)
C49 0.036(2) 0.096(4) 0.082(4) -0.003(3) -0.011(2) -0.021(3)
C50 0.0226(13) 0.0119(12) 0.0156(12) -0.0005(10) -0.0002(10) -0.0003(10)
C51 0.0186(13) 0.0118(12) 0.0205(13) -0.0006(10) 0.0030(10) -0.0010(10)
C52 0.0202(13) 0.0141(13) 0.0183(13) -0.0011(10) 0.0052(10) -0.0008(10)
C53 0.0224(14) 0.0141(13) 0.0198(13) 0.0001(10) 0.0034(11) -0.0021(10)
C54 0.0252(14) 0.0107(12) 0.0235(14) 0.0005(10) 0.0031(11) 0.0012(10)
C55 0.0228(14) 0.0123(12) 0.0203(13) -0.0016(10) 0.0031(11) -0.0003(10)
C56 0.0322(16) 0.0171(14) 0.0192(13) 0.0026(11) 0.0031(12) 0.0033(12)
C57 0.038(2) 0.076(3) 0.0329(19) 0.027(2) 0.0124(16) 0.010(2)
C58 0.0381(18) 0.0297(17) 0.0207(14) 0.0044(13) -0.0019(13) 0.0089(14)
C59 0.112(4) 0.0221(18) 0.0211(17) -0.0021(14) -0.006(2) 0.002(2)
C60 0.0278(15) 0.0125(13) 0.0223(14) -0.0021(11) 0.0020(11) 0.0021(11)
C61 0.0283(15) 0.0170(13) 0.0153(12) -0.0028(10) 0.0018(11) 0.0064(11)
C62 0.0294(15) 0.0154(13) 0.0169(13) -0.0045(10) -0.0005(11) 0.0029(11)
C63 0.0320(16) 0.0153(14) 0.0281(15) -0.0014(12) -0.0024(13) 0.0045(12)
C64 0.0311(17) 0.0178(15) 0.0381(18) -0.0030(13) -0.0047(14) 0.0055(12)
C65 0.0245(15) 0.0214(15) 0.0348(17) -0.0067(13) -0.0026(13) 0.0048(12)
C66 0.0267(15) 0.0199(14) 0.0207(13) -0.0024(11) 0.0019(11) 0.0041(11)
C67 0.0343(19) 0.0287(18) 0.081(3) 0.0191(18) -0.0004(19) 0.0103(15)
C68 0.032(3) 0.032(3) 0.071(4) 0.014(3) 0.003(3) 0.019(2)
C69 0.045(4) 0.014(3) 0.311(12) -0.004(5) -0.040(7) 0.008(3)
C70 0.102(8) 0.190(10) 0.076(4) 0.072(5) 0.035(4) 0.103(7)
C68X 0.068(11) 0.113(13) 0.161(14) 0.068(9) -0.065(9) -0.030(8)
C69X 0.136(14) 0.081(11) 0.123(10) 0.038(6) 0.078(9) 0.081(10)
C70X 0.045(5) 0.029(5) 0.050(6) 0.018(4) -0.008(4) 0.024(4)
C71 0.0273(15) 0.0229(15) 0.0251(15) -0.0020(12) 0.0086(12) 0.0036(12)
C72 0.0205(13) 0.0216(14) 0.0172(13) 0.0022(11) 0.0036(10) -0.0004(11)
C73 0.0200(13) 0.0214(14) 0.0213(13) 0.0012(11) 0.0063(11) 0.0012(11)
C74 0.0175(13) 0.0252(15) 0.0252(14) 0.0030(12) 0.0049(11) 0.0007(11)
C75 0.0182(13) 0.0276(15) 0.0218(14) 0.0036(12) 0.0023(11) -0.0042(11)
C76 0.0213(14) 0.0213(14) 0.0209(13) -0.0014(11) 0.0053(11) -0.0047(11)
C77 0.0194(13) 0.0188(14) 0.0191(13) 0.0021(11) 0.0048(10) -0.0027(10)
C78 0.0192(14) 0.0338(16) 0.0270(15) 0.0018(13) -0.0010(12) -0.0015(12)
C79 0.040(4) 0.042(3) 0.064(5) -0.008(3) -0.029(3) 0.012(2)
C80 0.026(3) 0.057(4) 0.035(3) 0.003(3) -0.002(2) -0.016(3)
C81 0.034(3) 0.066(5) 0.020(2) 0.003(2) -0.0034(18) -0.005(3)
C79X 0.034(7) 0.053(6) 0.047(8) 0.022(5) -0.020(6) -0.008(5)
C80X 0.031(6) 0.081(11) 0.031(6) 0.000(7) 0.002(5) -0.020(7)
C81X 0.036(7) 0.069(8) 0.036(7) -0.019(6) -0.010(5) 0.007(7)
C82 0.0219(14) 0.0168(13) 0.0197(13) -0.0004(11) 0.0024(11) -0.0029(10)
C83 0.0212(13) 0.0130(12) 0.0134(12) -0.0016(10) -0.0011(10) 0.0026(10)
C84 0.0189(13) 0.0161(13) 0.0154(12) 0.0008(10) -0.0007(10) 0.0010(10)
C85 0.0218(14) 0.0138(13) 0.0200(13) -0.0009(10) -0.0011(11) -0.0019(10)
C86 0.0226(13) 0.0121(12) 0.0146(12) -0.0011(10) -0.0016(10) 0.0016(10)
C87 0.0201(13) 0.0137(12) 0.0176(12) 0.0009(10) 0.0018(10) 0.0024(10)
C88 0.0208(13) 0.0112(12) 0.0157(12) 0.0015(10) -0.0008(10) 0.0006(10)
C89 0.0259(14) 0.0135(13) 0.0198(13) -0.0040(10) 0.0031(11) -0.0014(11)
C90 0.047(2) 0.0145(14) 0.0311(16) -0.0029(12) 0.0108(15) 0.0021(13)
C91 0.0362(18) 0.0298(17) 0.0274(16) -0.0114(13) -0.0012(14) -0.0004(14)
C92 0.0412(19) 0.0191(15) 0.0322(16) -0.0077(13) 0.0145(14) -0.0022(13)
C93 0.0202(13) 0.0111(12) 0.0175(12) 0.0003(10) 0.0028(10) 0.0008(10)
C94 0.0293(16) 0.0196(14) 0.0225(14) -0.0022(11) 0.0021(12) -0.0023(12)
C95 0.0264(15) 0.0190(14) 0.0267(15) -0.0012(12) 0.0027(12) -0.0013(11)
C96 0.0292(16) 0.0235(16) 0.0323(16) -0.0031(13) 0.0050(13) -0.0037(12)
C97 0.0309(18) 0.035(2) 0.053(2) -0.0087(17) -0.0009(16) 0.0006(15)
C98 0.037(2) 0.066(3) 0.086(4) -0.026(3) -0.011(2) 0.000(2)
N1 0.278(10) 0.132(6) 0.072(3) 0.000(4) -0.009(5) -0.106(7)
C99 0.119(5) 0.048(3) 0.063(2) 0.006(2) 0.012(3) -0.030(3)
C100 0.035(2) 0.049(2) 0.064(2) 0.023(2) 0.0085(18) 0.0023(17)
N2 0.121(7) 0.127(8) 0.187(10) 0.046(7) 0.061(6) -0.056(6)
C101 0.116(7) 0.159(8) 0.166(8) 0.059(6) 0.054(5) -0.067(6)
C102 0.113(6) 0.172(8) 0.031(3) -0.025(4) 0.029(3) -0.115(5)
N2X 0.031(5) 0.061(7) 0.048(5) 0.019(5) 0.008(3) 0.001(4)
C1X 0.020(4) 0.034(5) 0.039(4) 0.012(4) 0.016(3) -0.001(4)
C2X 0.027(5) 0.076(9) 0.043(5) 0.031(6) 0.021(4) 0.017(5)
N3 0.165(6) 0.061(3) 0.071(3) -0.024(2) 0.007(3) 0.052(3)
C103 0.112(5) 0.060(3) 0.060(3) -0.011(2) 0.003(3) 0.036(3)
C104 0.109(5) 0.059(3) 0.060(3) -0.017(2) 0.006(3) 0.028(3)
N4 0.0500(19) 0.047(2) 0.058(2) -0.0020(17) 0.0091(17) -0.0088(16)
C105 0.0441(18) 0.0249(16) 0.0262(16) -0.0036(13) 0.0008(14) 0.0006(14)
C106 0.0369(17) 0.0284(17) 0.0234(15) -0.0027(13) 0.0027(13) 0.0041(13)
N5 0.112(6) 0.354(14) 0.153(7) -0.028(9) 0.069(5) -0.053(7)
C107 0.096(5) 0.147(7) 0.095(5) -0.006(5) 0.046(4) 0.012(5)
C108 0.103(4) 0.077(4) 0.056(3) -0.021(3) 0.031(3) -0.019(3)
N6 0.092(7) 0.073(6) 0.089(7) 0.027(6) 0.013(6) -0.033(4)
C109 0.100(8) 0.069(7) 0.032(4) 0.016(5) 0.008(5) -0.034(4)
C110 0.145(10) 0.088(8) 0.047(5) 0.035(5) 0.052(7) -0.005(6)
N7 0.061(3) 0.126(5) 0.110(4) 0.026(4) 0.021(3) 0.027(3)
C111 0.058(3) 0.071(3) 0.059(3) -0.006(2) 0.000(2) 0.012(2)
C112 0.081(4) 0.093(5) 0.087(4) -0.021(4) 0.017(3) -0.020(3)
N8 0.189(7) 0.073(3) 0.090(4) -0.019(3) 0.073(4) -0.037(4)
C113 0.108(5) 0.062(3) 0.051(3) -0.012(2) 0.034(3) -0.006(3)
C114 0.125(5) 0.074(3) 0.058(3) -0.015(3) 0.032(3) -0.026(3)

loop_
_atom_type_symbol
_atom_type_description
_atom_type_scat_dispersion_real
_atom_type_scat_dispersion_imag
_atom_type_scat_source
C C 0.0033 0.0016 'International Tables Vol C Tables 4.2.6.8 and 6.1.1.4'
H H 0.0000 0.0000 'International Tables Vol C Tables 4.2.6.8 and 6.1.1.4'
N N 0.0061 0.0033 'International Tables Vol C Tables 4.2.6.8 and 6.1.1.4'
O O 0.0106 0.0060 'International Tables Vol C Tables 4.2.6.8 and 6.1.1.4'
Cl Cl 0.1484 0.1585 'International Tables Vol C Tables 4.2.6.8 and 6.1.1.4'
Ti Ti 0.2776 0.4457 'International Tables Vol C Tables 4.2.6.8 and 6.1.1.4'

loop_
_geom_angle_atom_site_label_1
_geom_angle_atom_site_label_2
_geom_angle_atom_site_label_3
_geom_angle
O4 Ti1 O2 104.48(9)
O4 Ti1 O3 93.68(9)
O2 Ti1 O3 92.59(9)
O4 Ti1 O9 95.32(9)
O2 Ti1 O9 156.39(9)
O3 Ti1 O9 98.93(9)
O4 Ti1 O1 80.57(9)
O2 Ti1 O1 79.99(8)
O3 Ti1 O1 169.08(8)
O9 Ti1 O1 90.89(8)
O4 Ti1 Cl1 166.69(8)
O2 Ti1 Cl1 84.41(6)
O3 Ti1 Cl1 95.81(6)
O9 Ti1 Cl1 74.02(6)
O1 Ti1 Cl1 91.46(5)
O6 Ti2 O8 104.85(9)
O6 Ti2 O7 94.10(9)
O8 Ti2 O7 91.38(9)
O6 Ti2 O9 95.82(9)
O8 Ti2 O9 156.28(9)
O7 Ti2 O9 98.72(9)
O6 Ti2 O5 79.83(8)
O8 Ti2 O5 81.65(8)
O7 Ti2 O5 169.19(8)
O9 Ti2 O5 90.84(8)
O6 Ti2 Cl1 166.29(7)
O8 Ti2 Cl1 83.50(6)
O7 Ti2 Cl1 96.58(7)
O9 Ti2 Cl1 74.10(6)
O5 Ti2 Cl1 90.86(5)
Ti1 Cl1 Ti2 88.18(3)
C1 O1 C45 112.7(2)
C1 O1 Ti1 114.29(16)
C45 O1 Ti1 130.50(17)
C12 O2 Ti1 149.03(17)
C23 O3 Ti1 119.70(17)
C34 O4 Ti1 165.2(2)
C50 O5 C94 115.5(2)
C50 O5 Ti2 112.94(16)
C94 O5 Ti2 130.63(16)
C61 O6 Ti2 163.2(2)
C72 O7 Ti2 120.81(17)
C83 O8 Ti2 147.58(17)
Ti2 O9 Ti1 123.58(10)
Ti2 O9 H9 124(2)
Ti1 O9 H9 112(2)
C2 C1 C6 121.5(3)
C2 C1 O1 120.1(2)
C6 C1 O1 118.4(2)
C1 C2 C3 117.9(3)
C1 C2 C44 123.6(3)
C3 C2 C44 118.5(2)
C4 C3 C2 122.5(3)
C4 C3 H3 118.7
C2 C3 H3 118.7
C3 C4 C5 117.4(3)
C3 C4 C7 123.2(3)
C5 C4 C7 119.4(3)
C6 C5 C4 122.5(3)
C6 C5 H5 118.7
C4 C5 H5 118.7
C5 C6 C1 118.0(3)
C5 C6 C11 119.5(3)
C1 C6 C11 122.5(2)
C10 C7 C8 108.6(3)
C10 C7 C9 108.7(3)
C8 C7 C9 108.3(3)
C10 C7 C4 112.2(3)
C8 C7 C4 109.5(2)
C9 C7 C4 109.4(3)
C7 C8 H8A 109.5
C7 C8 H8B 109.5
H8A C8 H8B 109.5
C7 C8 H8C 109.5
H8A C8 H8C 109.5
H8B C8 H8C 109.5
C7 C9 H9A 109.5
C7 C9 H9B 109.5
H9A C9 H9B 109.5
C7 C9 H9C 109.5
H9A C9 H9C 109.5
H9B C9 H9C 109.5
C7 C10 H10A 109.5
C7 C10 H10B 109.5
H10A C10 H10B 109.5
C7 C10 H10C 109.5
H10A C10 H10C 109.5
H10B C10 H10C 109.5
C6 C11 C13 114.7(2)
C6 C11 H11A 108.6
C13 C11 H11A 108.6
C6 C11 H11B 108.6
C13 C11 H11B 108.6
H11A C11 H11B 107.6
O2 C12 C13 118.9(3)
O2 C12 C17 119.9(3)
C13 C12 C17 121.1(3)
C14 C13 C12 118.6(3)
C14 C13 C11 121.3(3)
C12 C13 C11 119.9(3)
C15 C14 C13 121.9(3)
C15 C14 H14 119.1
C13 C14 H14 119.1
C14 C15 C16 117.8(3)
C14 C15 C18 122.1(3)
C16 C15 C18 120.0(3)
C17 C16 C15 122.3(3)
C17 C16 H16 118.9
C15 C16 H16 118.9
C16 C17 C12 118.1(3)
C16 C17 C22 121.0(3)
C12 C17 C22 120.8(2)
C19 C18 C21 110.4(4)
C19 C18 C15 112.4(3)
C21 C18 C15 109.5(3)
C19 C18 C20 107.4(4)
C21 C18 C20 107.3(4)
C15 C18 C20 109.7(3)
C18 C19 H19A 109.5
C18 C19 H19B 109.5
H19A C19 H19B 109.5
C18 C19 H19C 109.5
H19A C19 H19C 109.5
H19B C19 H19C 109.5
C18 C20 H20A 109.5
C18 C20 H20B 109.5
H20A C20 H20B 109.5
C18 C20 H20C 109.5
H20A C20 H20C 109.5
H20B C20 H20C 109.5
C18 C21 H21A 109.5
C18 C21 H21B 109.5
H21A C21 H21B 109.5
C18 C21 H21C 109.5
H21A C21 H21C 109.5
H21B C21 H21C 109.5
C24 C22 C17 115.0(2)
C24 C22 H22A 108.5
C17 C22 H22A 108.5
C24 C22 H22B 108.5
C17 C22 H22B 108.5
H22A C22 H22B 107.5
O3 C23 C28 120.2(3)
O3 C23 C24 119.2(2)
C28 C23 C24 120.7(3)
C25 C24 C23 118.7(3)
C25 C24 C22 119.5(3)
C23 C24 C22 121.8(3)
C24 C25 C26 122.5(3)
C24 C25 H25 118.7
C26 C25 H25 118.7
C27 C26 C25 117.2(3)
C27 C26 C29 123.5(3)
C25 C26 C29 119.2(3)
C26 C27 C28 122.5(3)
C26 C27 H27 118.7
C28 C27 H27 118.7
C23 C28 C27 118.3(3)
C23 C28 C33 122.0(3)
C27 C28 C33 119.7(3)
C30 C29 C31 109.4(4)
C30 C29 C26 109.3(3)
C31 C29 C26 109.5(3)
C30 C29 C32 109.1(3)
C31 C29 C32 108.0(3)
C26 C29 C32 111.5(3)
C29 C30 H30A 109.5
C29 C30 H30B 109.5
H30A C30 H30B 109.5
C29 C30 H30C 109.5
H30A C30 H30C 109.5
H30B C30 H30C 109.5
C29 C31 H31A 109.5
C29 C31 H31B 109.5
H31A C31 H31B 109.5
C29 C31 H31C 109.5
H31A C31 H31C 109.5
H31B C31 H31C 109.5
C29 C32 H32A 109.5
C29 C32 H32B 109.5
H32A C32 H32B 109.5
C29 C32 H32C 109.5
H32A C32 H32C 109.5
H32B C32 H32C 109.5
C35 C33 C28 113.1(2)
C35 C33 H33A 109.0
C28 C33 H33A 109.0
C35 C33 H33B 109.0
C28 C33 H33B 109.0
H33A C33 H33B 107.8
O4 C34 C35 119.9(3)
O4 C34 C39 117.8(3)
C35 C34 C39 122.2(3)
C34 C35 C36 117.8(3)
C34 C35 C33 120.3(3)
C36 C35 C33 121.9(3)
C35 C36 C37 122.0(3)
C35 C36 H36 119.0
C37 C36 H36 119.0
C38 C37 C36 118.1(3)
C38 C37 C40 122.0(3)
C36 C37 C40 119.8(3)
C37 C38 C39 121.7(3)
C37 C38 H38 119.1
C39 C38 H38 119.1
C34 C39 C38 118.2(3)
C34 C39 C44 119.5(2)
C38 C39 C44 122.3(3)
C41 C40 C43 109.8(3)
C41 C40 C37 109.6(3)
C43 C40 C37 112.3(3)
C41 C40 C42 109.3(3)
C43 C40 C42 107.8(3)
C37 C40 C42 108.1(3)
C40 C41 H41A 109.5
C40 C41 H41B 109.5
H41A C41 H41B 109.5
C40 C41 H41C 109.5
H41A C41 H41C 109.5
H41B C41 H41C 109.5
C40 C42 H42A 109.5
C40 C42 H42B 109.5
H42A C42 H42B 109.5
C40 C42 H42C 109.5
H42A C42 H42C 109.5
H42B C42 H42C 109.5
C40 C43 H43A 109.5
C40 C43 H43B 109.5
H43A C43 H43B 109.5
C40 C43 H43C 109.5
H43A C43 H43C 109.5
H43B C43 H43C 109.5
C39 C44 C2 112.8(2)
C39 C44 H44A 109.0
C2 C44 H44A 109.0
C39 C44 H44B 109.0
C2 C44 H44B 109.0
H44A C44 H44B 107.8
O1 C45 C46 112.3(3)
O1 C45 H45A 109.1
C46 C45 H45A 109.1
O1 C45 H45B 109.1
C46 C45 H45B 109.1
H45A C45 H45B 107.9
C47 C46 C45 110.7(3)
C47 C46 H46A 109.5
C45 C46 H46A 109.5
C47 C46 H46B 109.5
C45 C46 H46B 109.5
H46A C46 H46B 108.1
C48 C47 C46 113.0(3)
C48 C47 H47A 109.0
C46 C47 H47A 109.0
C48 C47 H47B 109.0
C46 C47 H47B 109.0
H47A C47 H47B 107.8
C47 C48 C49 112.6(4)
C47 C48 H48A 109.1
C49 C48 H48A 109.1
C47 C48 H48B 109.1
C49 C48 H48B 109.1
H48A C48 H48B 107.8
C48 C49 H49A 109.5
C48 C49 H49B 109.5
H49A C49 H49B 109.5
C48 C49 H49C 109.5
H49A C49 H49C 109.5
H49B C49 H49C 109.5
C51 C50 O5 118.2(2)
C51 C50 C55 120.9(2)
O5 C50 C55 120.6(2)
C52 C51 C50 118.6(2)
C52 C51 C93 119.6(2)
C50 C51 C93 121.7(2)
C51 C52 C53 122.5(3)
C51 C52 H52 118.7
C53 C52 H52 118.7
C52 C53 C54 117.0(3)
C52 C53 C56 120.2(2)
C54 C53 C56 122.8(2)
C55 C54 C53 123.0(3)
C55 C54 H54 118.5
C53 C54 H54 118.5
C54 C55 C50 118.0(2)
C54 C55 C60 118.5(2)
C50 C55 C60 123.4(2)
C58 C56 C57 109.1(3)
C58 C56 C59 107.9(3)
C57 C56 C59 108.5(3)
C58 C56 C53 112.5(2)
C57 C56 C53 108.1(3)
C59 C56 C53 110.7(2)
C56 C57 H57A 109.5
C56 C57 H57B 109.5
H57A C57 H57B 109.5
C56 C57 H57C 109.5
H57A C57 H57C 109.5
H57B C57 H57C 109.5
C56 C58 H58A 109.5
C56 C58 H58B 109.5
H58A C58 H58B 109.5
C56 C58 H58C 109.5
H58A C58 H58C 109.5
H58B C58 H58C 109.5
C56 C59 H59A 109.5
C56 C59 H59B 109.5
H59A C59 H59B 109.5
C56 C59 H59C 109.5
H59A C59 H59C 109.5
H59B C59 H59C 109.5
C62 C60 C55 111.4(2)
C62 C60 H60A 109.4
C55 C60 H60A 109.4
C62 C60 H60B 109.4
C55 C60 H60B 109.4
H60A C60 H60B 108.0
O6 C61 C66 120.1(3)
O6 C61 C62 118.1(3)
C66 C61 C62 121.8(3)
C63 C62 C61 118.3(3)
C63 C62 C60 123.1(3)
C61 C62 C60 118.6(3)
C62 C63 C64 122.1(3)
C62 C63 H63 119.0
C64 C63 H63 119.0
C65 C64 C63 117.6(3)
C65 C64 C67 121.6(3)
C63 C64 C67 120.8(3)
C64 C65 C66 122.2(3)
C64 C65 H65 118.9
C66 C65 H65 118.9
C61 C66 C65 118.0(3)
C61 C66 C71 120.5(3)
C65 C66 C71 121.5(3)
C69X C67 C68X 120.0(14)
C69 C67 C70 118.8(8)
C69X C67 C64 110.0(8)
C69 C67 C64 109.3(4)
C68X C67 C64 110.6(9)
C70 C67 C64 107.8(5)
C69 C67 C68 105.8(6)
C70 C67 C68 103.2(6)
C64 C67 C68 111.8(3)
C69X C67 C70X 104.9(10)
C68X C67 C70X 99.6(11)
C64 C67 C70X 111.0(5)
C67 C68 H68A 109.5
C67 C68 H68B 109.5
H68A C68 H68B 109.5
C67 C68 H68C 109.5
H68A C68 H68C 109.5
H68B C68 H68C 109.5
C67 C69 H69A 109.5
C67 C69 H69B 109.5
H69A C69 H69B 109.5
C67 C69 H69C 109.5
H69A C69 H69C 109.5
H69B C69 H69C 109.5
C67 C70 H70A 109.5
C67 C70 H70B 109.5
H70A C70 H70B 109.5
C67 C70 H70C 109.5
H70A C70 H70C 109.5
H70B C70 H70C 109.5
C67 C68X H68D 109.5
C67 C68X H68E 109.5
H68D C68X H68E 109.5
C67 C68X H68F 109.5
H68D C68X H68F 109.5
H68E C68X H68F 109.5
C67 C69X H69D 109.5
C67 C69X H69E 109.5
H69D C69X H69E 109.5
C67 C69X H69F 109.5
H69D C69X H69F 109.5
H69E C69X H69F 109.5
C67 C70X H70D 109.5
C67 C70X H70E 109.5
H70D C70X H70E 109.5
C67 C70X H70F 109.5
H70D C70X H70F 109.5
H70E C70X H70F 109.5
C66 C71 C73 112.9(2)
C66 C71 H71A 109.0
C73 C71 H71A 109.0
C66 C71 H71B 109.0
C73 C71 H71B 109.0
H71A C71 H71B 107.8
O7 C72 C73 119.7(3)
O7 C72 C77 119.5(2)
C73 C72 C77 120.8(3)
C74 C73 C72 118.7(3)
C74 C73 C71 119.8(3)
C72 C73 C71 121.5(3)
C73 C74 C75 122.2(3)
C73 C74 H74 118.9
C75 C74 H74 118.9
C74 C75 C76 117.5(3)
C74 C75 C78 122.0(3)
C76 C75 C78 120.5(3)
C77 C76 C75 122.3(3)
C77 C76 H76 118.8
C75 C76 H76 118.8
C76 C77 C72 118.6(3)
C76 C77 C82 119.8(3)
C72 C77 C82 121.6(2)
C81 C78 C80 111.4(4)
C79X C78 C80X 110.2(9)
C81 C78 C75 110.9(3)
C79X C78 C75 112.8(6)
C80 C78 C75 107.2(3)
C80X C78 C75 110.6(6)
C81 C78 C79 108.2(5)
C80 C78 C79 108.3(5)
C75 C78 C79 110.9(3)
C79X C78 C81X 104.5(10)
C80X C78 C81X 105.2(9)
C75 C78 C81X 113.1(5)
C78 C79 H79A 109.5
C78 C79 H79B 109.5
H79A C79 H79B 109.5
C78 C79 H79C 109.5
H79A C79 H79C 109.5
H79B C79 H79C 109.5
C78 C80 H80A 109.5
C78 C80 H80B 109.5
H80A C80 H80B 109.5
C78 C80 H80C 109.5
H80A C80 H80C 109.5
H80B C80 H80C 109.5
C78 C81 H81A 109.5
C78 C81 H81B 109.5
H81A C81 H81B 109.5
C78 C81 H81C 109.5
H81A C81 H81C 109.5
H81B C81 H81C 109.5
C78 C79X H79D 109.5
C78 C79X H79E 109.5
H79D C79X H79E 109.5
C78 C79X H79F 109.5
H79D C79X H79F 109.5
H79E C79X H79F 109.5
C78 C80X H80D 109.5
C78 C80X H80E 109.5
H80D C80X H80E 109.5
C78 C80X H80F 109.5
H80D C80X H80F 109.5
H80E C80X H80F 109.5
C78 C81X H81D 109.5
C78 C81X H81E 109.5
H81D C81X H81E 109.5
C78 C81X H81F 109.5
H81D C81X H81F 109.5
H81E C81X H81F 109.5
C77 C82 C84 116.0(2)
C77 C82 H82A 108.3
C84 C82 H82A 108.3
C77 C82 H82B 108.3
C84 C82 H82B 108.3
H82A C82 H82B 107.4
O8 C83 C88 118.8(2)
O8 C83 C84 120.2(2)
C88 C83 C84 120.9(2)
C85 C84 C83 117.5(3)
C85 C84 C82 121.9(2)
C83 C84 C82 120.3(2)
C86 C85 C84 122.7(3)
C86 C85 H85 118.7
C84 C85 H85 118.7
C85 C86 C87 117.9(2)
C85 C86 C89 120.0(2)
C87 C86 C89 122.1(3)
C86 C87 C88 121.1(3)
C86 C87 H87 119.5
C88 C87 H87 119.5
C83 C88 C87 119.6(2)
C83 C88 C93 118.5(2)
C87 C88 C93 121.6(2)
C92 C89 C90 107.9(3)
C92 C89 C91 108.1(3)
C90 C89 C91 109.5(3)
C92 C89 C86 112.5(2)
C90 C89 C86 109.5(2)
C91 C89 C86 109.3(2)
C89 C90 H90A 109.5
C89 C90 H90B 109.5
H90A C90 H90B 109.5
C89 C90 H90C 109.5
H90A C90 H90C 109.5
H90B C90 H90C 109.5
C89 C91 H91A 109.5
C89 C91 H91B 109.5
H91A C91 H91B 109.5
C89 C91 H91C 109.5
H91A C91 H91C 109.5
H91B C91 H91C 109.5
C89 C92 H92A 109.5
C89 C92 H92B 109.5
H92A C92 H92B 109.5
C89 C92 H92C 109.5
H92A C92 H92C 109.5
H92B C92 H92C 109.5
C51 C93 C88 114.0(2)
C51 C93 H93A 108.8
C88 C93 H93A 108.8
C51 C93 H93B 108.8
C88 C93 H93B 108.8
H93A C93 H93B 107.7
O5 C94 C95 113.4(2)
O5 C94 H94A 108.9
C95 C94 H94A 108.9
O5 C94 H94B 108.9
C95 C94 H94B 108.9
H94A C94 H94B 107.7
C96 C95 C94 111.5(3)
C96 C95 H95A 109.3
C94 C95 H95A 109.3
C96 C95 H95B 109.3
C94 C95 H95B 109.3
H95A C95 H95B 108.0
C95 C96 C97 114.3(3)
C95 C96 H96A 108.7
C97 C96 H96A 108.7
C95 C96 H96B 108.7
C97 C96 H96B 108.7
H96A C96 H96B 107.6
C96 C97 C98 112.5(3)
C96 C97 H97A 109.1
C98 C97 H97A 109.1
C96 C97 H97B 109.1
C98 C97 H97B 109.1
H97A C97 H97B 107.8
C97 C98 H98A 109.5
C97 C98 H98B 109.5
H98A C98 H98B 109.5
C97 C98 H98C 109.5
H98A C98 H98C 109.5
H98B C98 H98C 109.5
N1 C99 C100 178.6(10)
C99 C100 H10D 109.5
C99 C100 H10E 109.5
H10D C100 H10E 109.5
C99 C100 H10F 109.5
H10D C100 H10F 109.5
H10E C100 H10F 109.5
N2 C101 C102 176(2)
C101 C102 H10G 109.5
C101 C102 H10H 109.5
H10G C102 H10H 109.5
C101 C102 H10I 109.5
H10G C102 H10I 109.5
H10H C102 H10I 109.5
N2X C1X C2X 179.1(12)
C1X C2X H2A 109.5
C1X C2X H2B 109.5
H2A C2X H2B 109.5
C1X C2X H2C 109.5
H2A C2X H2C 109.5
H2B C2X H2C 109.5
N3 C103 C104 177.9(8)
C103 C104 H10J 109.5
C103 C104 H10K 109.5
H10J C104 H10K 109.5
C103 C104 H10L 109.5
H10J C104 H10L 109.5
H10K C104 H10L 109.5
N4 C105 C106 178.9(4)
C105 C106 H10M 109.5
C105 C106 H10N 109.5
H10M C106 H10N 109.5
C105 C106 H10O 109.5
H10M C106 H10O 109.5
H10N C106 H10O 109.5
N5 C107 C108 172.8(11)
C107 C108 H10P 109.5
C107 C108 H10Q 109.5
H10P C108 H10Q 109.5
C107 C108 H10R 109.5
H10P C108 H10R 109.5
H10Q C108 H10R 109.5
N6 C109 C110 176.5(11)
C109 C110 H11C 109.5
C109 C110 H11D 109.5
H11C C110 H11D 109.5
C109 C110 H11E 109.5
H11C C110 H11E 109.5
H11D C110 H11E 109.5
N7 C111 C112 178.7(7)
C111 C112 H11F 109.5
C111 C112 H11G 109.5
H11F C112 H11G 109.5
C111 C112 H11H 109.5
H11F C112 H11H 109.5
H11G C112 H11H 109.5
N8 C113 C114 178.5(9)
C113 C114 H11I 109.5
C113 C114 H11J 109.5
H11I C114 H11J 109.5
C113 C114 H11K 109.5
H11I C114 H11K 109.5
H11J C114 H11K 109.5

loop_
_geom_bond_atom_site_label_1
_geom_bond_atom_site_label_2
_geom_bond_distance
Ti1 O4 1.786(2)
Ti1 O2 1.815(2)
Ti1 O3 1.880(2)
Ti1 O9 1.991(2)
Ti1 O1 2.342(2)
Ti1 Cl1 2.5128(8)
Ti2 O6 1.794(2)
Ti2 O8 1.8237(19)
Ti2 O7 1.875(2)
Ti2 O9 1.980(2)
Ti2 O5 2.336(2)
Ti2 Cl1 2.5163(8)
O1 C1 1.405(3)
O1 C45 1.473(4)
O2 C12 1.355(3)
O3 C23 1.382(3)
O4 C34 1.348(3)
O5 C50 1.402(3)
O5 C94 1.468(3)
O6 C61 1.343(3)
O7 C72 1.375(3)
O8 C83 1.352(3)
O9 H9 0.843(18)
C1 C2 1.393(4)
C1 C6 1.402(4)
C2 C3 1.397(4)
C2 C44 1.519(4)
C3 C4 1.390(4)
C3 H3 0.9500
C4 C5 1.392(4)
C4 C7 1.538(4)
C5 C6 1.389(4)
C5 H5 0.9500
C6 C11 1.515(4)
C7 C10 1.525(4)
C7 C8 1.531(5)
C7 C9 1.536(5)
C8 H8A 0.9800
C8 H8B 0.9800
C8 H8C 0.9800
C9 H9A 0.9800
C9 H9B 0.9800
C9 H9C 0.9800
C10 H10A 0.9800
C10 H10B 0.9800
C10 H10C 0.9800
C11 C13 1.518(4)
C11 H11A 0.9900
C11 H11B 0.9900
C12 C13 1.396(4)
C12 C17 1.402(4)
C13 C14 1.394(4)
C14 C15 1.391(5)
C14 H14 0.9500
C15 C16 1.400(4)
C15 C18 1.537(4)
C16 C17 1.389(4)
C16 H16 0.9500
C17 C22 1.521(4)
C18 C19 1.512(6)
C18 C21 1.522(5)
C18 C20 1.543(7)
C19 H19A 0.9800
C19 H19B 0.9800
C19 H19C 0.9800
C20 H20A 0.9800
C20 H20B 0.9800
C20 H20C 0.9800
C21 H21A 0.9800
C21 H21B 0.9800
C21 H21C 0.9800
C22 C24 1.511(4)
C22 H22A 0.9900
C22 H22B 0.9900
C23 C28 1.398(4)
C23 C24 1.399(4)
C24 C25 1.390(4)
C25 C26 1.395(4)
C25 H25 0.9500
C26 C27 1.385(5)
C26 C29 1.539(4)
C27 C28 1.405(4)
C27 H27 0.9500
C28 C33 1.521(4)
C29 C30 1.520(5)
C29 C31 1.533(5)
C29 C32 1.539(5)
C30 H30A 0.9800
C30 H30B 0.9800
C30 H30C 0.9800
C31 H31A 0.9800
C31 H31B 0.9800
C31 H31C 0.9800
C32 H32A 0.9800
C32 H32B 0.9800
C32 H32C 0.9800
C33 C35 1.515(4)
C33 H33A 0.9900
C33 H33B 0.9900
C34 C35 1.393(4)
C34 C39 1.394(4)
C35 C36 1.393(4)
C36 C37 1.402(5)
C36 H36 0.9500
C37 C38 1.393(5)
C37 C40 1.537(4)
C38 C39 1.395(4)
C38 H38 0.9500
C39 C44 1.516(4)
C40 C41 1.525(5)
C40 C43 1.531(6)
C40 C42 1.543(5)
C41 H41A 0.9800
C41 H41B 0.9800
C41 H41C 0.9800
C42 H42A 0.9800
C42 H42B 0.9800
C42 H42C 0.9800
C43 H43A 0.9800
C43 H43B 0.9800
C43 H43C 0.9800
C44 H44A 0.9900
C44 H44B 0.9900
C45 C46 1.525(5)
C45 H45A 0.9900
C45 H45B 0.9900
C46 C47 1.517(5)
C46 H46A 0.9900
C46 H46B 0.9900
C47 C48 1.513(5)
C47 H47A 0.9900
C47 H47B 0.9900
C48 C49 1.526(6)
C48 H48A 0.9900
C48 H48B 0.9900
C49 H49A 0.9800
C49 H49B 0.9800
C49 H49C 0.9800
C50 C51 1.397(4)
C50 C55 1.402(4)
C51 C52 1.392(4)
C51 C93 1.510(4)
C52 C53 1.392(4)
C52 H52 0.9500
C53 C54 1.394(4)
C53 C56 1.539(4)
C54 C55 1.393(4)
C54 H54 0.9500
C55 C60 1.517(4)
C56 C58 1.520(4)
C56 C57 1.528(5)
C56 C59 1.537(5)
C57 H57A 0.9800
C57 H57B 0.9800
C57 H57C 0.9800
C58 H58A 0.9800
C58 H58B 0.9800
C58 H58C 0.9800
C59 H59A 0.9800
C59 H59B 0.9800
C59 H59C 0.9800
C60 C62 1.516(4)
C60 H60A 0.9900
C60 H60B 0.9900
C61 C66 1.390(4)
C61 C62 1.398(4)
C62 C63 1.389(4)
C63 C64 1.397(5)
C63 H63 0.9500
C64 C65 1.396(5)
C64 C67 1.540(5)
C65 C66 1.397(4)
C65 H65 0.9500
C66 C71 1.516(4)
C67 C69X 1.462(14)
C67 C69 1.466(8)
C67 C68X 1.498(12)
C67 C70 1.498(9)
C67 C68 1.568(7)
C67 C70X 1.595(11)
C68 H68A 0.9800
C68 H68B 0.9800
C68 H68C 0.9800
C69 H69A 0.9800
C69 H69B 0.9800
C69 H69C 0.9800
C70 H70A 0.9800
C70 H70B 0.9800
C70 H70C 0.9800
C68X H68D 0.9800
C68X H68E 0.9800
C68X H68F 0.9800
C69X H69D 0.9800
C69X H69E 0.9800
C69X H69F 0.9800
C70X H70D 0.9800
C70X H70E 0.9800
C70X H70F 0.9800
C71 C73 1.518(4)
C71 H71A 0.9900
C71 H71B 0.9900
C72 C73 1.396(4)
C72 C77 1.405(4)
C73 C74 1.392(4)
C74 C75 1.396(4)
C74 H74 0.9500
C75 C76 1.397(4)
C75 C78 1.531(4)
C76 C77 1.387(4)
C76 H76 0.9500
C77 C82 1.510(4)
C78 C81 1.493(6)
C78 C79X 1.520(10)
C78 C80 1.524(6)
C78 C80X 1.526(11)
C78 C79 1.546(6)
C78 C81X 1.573(11)
C79 H79A 0.9800
C79 H79B 0.9800
C79 H79C 0.9800
C80 H80A 0.9800
C80 H80B 0.9800
C80 H80C 0.9800
C81 H81A 0.9800
C81 H81B 0.9800
C81 H81C 0.9800
C79X H79D 0.9800
C79X H79E 0.9800
C79X H79F 0.9800
C80X H80D 0.9800
C80X H80E 0.9800
C80X H80F 0.9800
C81X H81D 0.9800
C81X H81E 0.9800
C81X H81F 0.9800
C82 C84 1.515(4)
C82 H82A 0.9900
C82 H82B 0.9900
C83 C88 1.383(4)
C83 C84 1.409(4)
C84 C85 1.396(4)
C85 C86 1.394(4)
C85 H85 0.9500
C86 C87 1.395(4)
C86 C89 1.539(4)
C87 C88 1.396(4)
C87 H87 0.9500
C88 C93 1.512(4)
C89 C92 1.527(4)
C89 C90 1.531(4)
C89 C91 1.538(4)
C90 H90A 0.9800
C90 H90B 0.9800
C90 H90C 0.9800
C91 H91A 0.9800
C91 H91B 0.9800
C91 H91C 0.9800
C92 H92A 0.9800
C92 H92B 0.9800
C92 H92C 0.9800
C93 H93A 0.9900
C93 H93B 0.9900
C94 C95 1.519(4)
C94 H94A 0.9900
C94 H94B 0.9900
C95 C96 1.515(4)
C95 H95A 0.9900
C95 H95B 0.9900
C96 C97 1.517(5)
C96 H96A 0.9900
C96 H96B 0.9900
C97 C98 1.536(5)
C97 H97A 0.9900
C97 H97B 0.9900
C98 H98A 0.9800
C98 H98B 0.9800
C98 H98C 0.9800
N1 C99 1.137(7)
C99 C100 1.404(6)
C100 H10D 0.9800
C100 H10E 0.9800
C100 H10F 0.9800
N2 C101 1.197(11)
C101 C102 1.374(11)
C102 H10G 0.9800
C102 H10H 0.9800
C102 H10I 0.9800
N2X C1X 1.150(10)
C1X C2X 1.409(10)
C2X H2A 0.9800
C2X H2B 0.9800
C2X H2C 0.9800
N3 C103 1.186(6)
C103 C104 1.420(6)
C104 H10J 0.9800
C104 H10K 0.9800
C104 H10L 0.9800
N4 C105 1.144(5)
C105 C106 1.436(5)
C106 H10M 0.9800
C106 H10N 0.9800
C106 H10O 0.9800
N5 C107 1.216(8)
C107 C108 1.348(8)
C108 H10P 0.9800
C108 H10Q 0.9800
C108 H10R 0.9800
N6 C109 1.176(11)
C109 C110 1.436(11)
C110 H11C 0.9800
C110 H11D 0.9800
C110 H11E 0.9800
N7 C111 1.127(6)
C111 C112 1.458(7)
C112 H11F 0.9800
C112 H11G 0.9800
C112 H11H 0.9800
N8 C113 1.152(7)
C113 C114 1.433(7)
C114 H11I 0.9800
C114 H11J 0.9800
C114 H11K 0.9800

loop_
_geom_hbond_atom_site_label_D
_geom_hbond_atom_site_label_H
_geom_hbond_atom_site_label_A
_geom_hbond_distance_DH
_geom_hbond_distance_HA
_geom_hbond_distance_DA
_geom_hbond_angle_DHA
_geom_hbond_site_symmetry_A
_geom_hbond_publ_flag
O9 H9 N3 0.843(18) 1.93(2) 2.761(5) 170(3) . yes
C45 H45A O7 0.99 2.45 3.147(4) 127.0 . yes
C45 H45B N5 0.99 2.63 3.580(9) 161.6 2_546 yes
C104 H10J N6 0.98 2.50 3.435(13) 159.5 1_565 yes
C104 H10K N8 0.98 2.58 3.531(10) 162.7 1_565 yes
C108 H10P N6 0.98 2.58 3.329(13) 132.9 1_565 yes
C108 H10Q N4 0.98 2.65 3.241(7) 118.7 1_565 yes
C110 H11D N5 0.98 2.38 3.306(19) 158.0 2_546 yes
C112 H11H N2 0.98 2.86 3.801(15) 160.6 3_666 yes
C114 H11I N2X 0.98 2.62 3.520(12) 152.3 4_666 yes

loop_
_geom_torsion_atom_site_label_1
_geom_torsion_atom_site_label_2
_geom_torsion_atom_site_label_3
_geom_torsion_atom_site_label_4
_geom_torsion
O4 Ti1 O2 C12 -175.9(4)
O3 Ti1 O2 C12 -81.4(4)
O9 Ti1 O2 C12 38.0(5)
O1 Ti1 O2 C12 106.6(4)
Cl1 Ti1 O2 C12 14.1(4)
O4 Ti1 O3 C23 63.3(2)
O2 Ti1 O3 C23 -41.4(2)
O9 Ti1 O3 C23 159.27(19)
O1 Ti1 O3 C23 5.5(6)
Cl1 Ti1 O3 C23 -126.05(19)
O2 Ti1 O4 C34 45.3(8)
O3 Ti1 O4 C34 -48.3(8)
O9 Ti1 O4 C34 -147.7(8)
O1 Ti1 O4 C34 122.3(8)
Cl1 Ti1 O4 C34 176.2(6)
O8 Ti2 O6 C61 45.1(7)
O7 Ti2 O6 C61 -47.4(7)
O9 Ti2 O6 C61 -146.6(7)
O5 Ti2 O6 C61 123.5(7)
Cl1 Ti2 O6 C61 171.4(5)
O6 Ti2 O7 C72 63.8(2)
O8 Ti2 O7 C72 -41.2(2)
O9 Ti2 O7 C72 160.4(2)
O5 Ti2 O7 C72 8.5(6)
Cl1 Ti2 O7 C72 -124.77(19)
O6 Ti2 O8 C83 -178.3(3)
O7 Ti2 O8 C83 -83.7(3)
O9 Ti2 O8 C83 31.9(5)
O5 Ti2 O8 C83 104.6(3)
Cl1 Ti2 O8 C83 12.8(3)
C45 O1 C1 C2 -74.4(3)
Ti1 O1 C1 C2 89.7(3)
C45 O1 C1 C6 107.2(3)
Ti1 O1 C1 C6 -88.7(3)
C6 C1 C2 C3 -3.9(4)
O1 C1 C2 C3 177.8(3)
C6 C1 C2 C44 173.4(3)
O1 C1 C2 C44 -4.9(4)
C1 C2 C3 C4 1.5(4)
C44 C2 C3 C4 -176.0(3)
C2 C3 C4 C5 1.4(4)
C2 C3 C4 C7 -178.3(3)
C3 C4 C5 C6 -2.1(4)
C7 C4 C5 C6 177.6(3)
C4 C5 C6 C1 -0.1(4)
C4 C5 C6 C11 179.9(3)
C2 C1 C6 C5 3.2(4)
O1 C1 C6 C5 -178.4(3)
C2 C1 C6 C11 -176.8(3)
O1 C1 C6 C11 1.5(4)
C3 C4 C7 C10 -0.2(4)
C5 C4 C7 C10 -179.9(3)
C3 C4 C7 C8 120.5(3)
C5 C4 C7 C8 -59.2(4)
C3 C4 C7 C9 -120.9(3)
C5 C4 C7 C9 59.3(4)
C5 C6 C11 C13 -78.2(3)
C1 C6 C11 C13 101.9(3)
Ti1 O2 C12 C13 -105.2(4)
Ti1 O2 C12 C17 73.2(4)
O2 C12 C13 C14 -175.4(2)
C17 C12 C13 C14 6.2(4)
O2 C12 C13 C11 10.4(4)
C17 C12 C13 C11 -168.0(2)
C6 C11 C13 C14 125.1(3)
C6 C11 C13 C12 -60.9(3)
C12 C13 C14 C15 -2.0(4)
C11 C13 C14 C15 172.2(3)
C13 C14 C15 C16 -2.1(4)
C13 C14 C15 C18 -179.2(3)
C14 C15 C16 C17 2.2(4)
C18 C15 C16 C17 179.4(3)
C15 C16 C17 C12 1.8(4)
C15 C16 C17 C22 -173.7(3)
O2 C12 C17 C16 175.5(2)
C13 C12 C17 C16 -6.1(4)
O2 C12 C17 C22 -9.0(4)
C13 C12 C17 C22 169.4(2)
C14 C15 C18 C19 -10.0(5)
C16 C15 C18 C19 173.0(4)
C14 C15 C18 C21 113.2(4)
C16 C15 C18 C21 -63.9(5)
C14 C15 C18 C20 -129.4(4)
C16 C15 C18 C20 53.6(4)
C16 C17 C22 C24 -124.1(3)
C12 C17 C22 C24 60.5(4)
Ti1 O3 C23 C28 -90.1(3)
Ti1 O3 C23 C24 87.9(3)
O3 C23 C24 C25 179.0(3)
C28 C23 C24 C25 -3.0(4)
O3 C23 C24 C22 -0.6(4)
C28 C23 C24 C22 177.4(3)
C17 C22 C24 C25 80.5(3)
C17 C22 C24 C23 -100.0(3)
C23 C24 C25 C26 2.1(4)
C22 C24 C25 C26 -178.3(3)
C24 C25 C26 C27 -0.4(5)
C24 C25 C26 C29 -179.3(3)
C25 C26 C27 C28 -0.3(5)
C29 C26 C27 C28 178.5(3)
O3 C23 C28 C27 -179.7(3)
C24 C23 C28 C27 2.3(4)
O3 C23 C28 C33 2.4(4)
C24 C23 C28 C33 -175.6(3)
C26 C27 C28 C23 -0.6(5)
C26 C27 C28 C33 177.3(3)
C27 C26 C29 C30 -116.9(4)
C25 C26 C29 C30 61.9(4)
C27 C26 C29 C31 123.3(4)
C25 C26 C29 C31 -57.9(4)
C27 C26 C29 C32 3.8(5)
C25 C26 C29 C32 -177.4(3)
C23 C28 C33 C35 99.5(3)
C27 C28 C33 C35 -78.4(3)
Ti1 O4 C34 C35 53.5(9)
Ti1 O4 C34 C39 -126.9(7)
O4 C34 C35 C36 -178.8(3)
C39 C34 C35 C36 1.7(4)
O4 C34 C35 C33 1.8(4)
C39 C34 C35 C33 -177.7(3)
C28 C33 C35 C34 -74.7(4)
C28 C33 C35 C36 106.0(3)
C34 C35 C36 C37 0.1(4)
C33 C35 C36 C37 179.4(3)
C35 C36 C37 C38 -1.4(5)
C35 C36 C37 C40 -178.3(3)
C36 C37 C38 C39 1.0(4)
C40 C37 C38 C39 177.8(3)
O4 C34 C39 C38 178.4(3)
C35 C34 C39 C38 -2.0(4)
O4 C34 C39 C44 -2.3(4)
C35 C34 C39 C44 177.3(3)
C37 C38 C39 C34 0.6(4)
C37 C38 C39 C44 -178.6(3)
C38 C37 C40 C41 133.4(4)
C36 C37 C40 C41 -49.9(4)
C38 C37 C40 C43 11.1(5)
C36 C37 C40 C43 -172.1(3)
C38 C37 C40 C42 -107.6(4)
C36 C37 C40 C42 69.1(4)
C34 C39 C44 C2 74.5(3)
C38 C39 C44 C2 -106.3(3)
C1 C2 C44 C39 -100.4(3)
C3 C2 C44 C39 76.9(3)
C1 O1 C45 C46 -84.9(3)
Ti1 O1 C45 C46 114.3(3)
O1 C45 C46 C47 -178.2(3)
C45 C46 C47 C48 173.7(3)
C46 C47 C48 C49 -173.5(4)
C94 O5 C50 C51 104.5(3)
Ti2 O5 C50 C51 -85.2(3)
C94 O5 C50 C55 -82.1(3)
Ti2 O5 C50 C55 88.2(3)
O5 C50 C51 C52 174.9(2)
C55 C50 C51 C52 1.5(4)
O5 C50 C51 C93 -2.2(4)
C55 C50 C51 C93 -175.6(3)
C50 C51 C52 C53 0.7(4)
C93 C51 C52 C53 177.9(3)
C51 C52 C53 C54 -1.5(4)
C51 C52 C53 C56 176.4(3)
C52 C53 C54 C55 0.1(4)
C56 C53 C54 C55 -177.7(3)
C53 C54 C55 C50 1.9(4)
C53 C54 C55 C60 -174.3(3)
C51 C50 C55 C54 -2.8(4)
O5 C50 C55 C54 -176.0(2)
C51 C50 C55 C60 173.2(3)
O5 C50 C55 C60 0.0(4)
C52 C53 C56 C58 161.3(3)
C54 C53 C56 C58 -20.9(4)
C52 C53 C56 C57 -78.2(4)
C54 C53 C56 C57 99.6(4)
C52 C53 C56 C59 40.5(4)
C54 C53 C56 C59 -141.6(3)
C54 C55 C60 C62 72.1(3)
C50 C55 C60 C62 -103.9(3)
Ti2 O6 C61 C66 53.4(8)
Ti2 O6 C61 C62 -127.6(6)
O6 C61 C62 C63 178.3(2)
C66 C61 C62 C63 -2.7(4)
O6 C61 C62 C60 -1.1(4)
C66 C61 C62 C60 177.9(3)
C55 C60 C62 C63 -106.5(3)
C55 C60 C62 C61 72.8(3)
C61 C62 C63 C64 1.1(4)
C60 C62 C63 C64 -179.6(3)
C62 C63 C64 C65 1.0(5)
C62 C63 C64 C67 -179.6(3)
C63 C64 C65 C66 -1.7(5)
C67 C64 C65 C66 178.9(3)
O6 C61 C66 C65 -178.9(3)
C62 C61 C66 C65 2.1(4)
O6 C61 C66 C71 1.6(4)
C62 C61 C66 C71 -177.4(3)
C64 C65 C66 C61 0.2(5)
C64 C65 C66 C71 179.6(3)
C65 C64 C67 C69X 81.8(11)
C63 C64 C67 C69X -97.6(11)
C65 C64 C67 C69 126.3(8)
C63 C64 C67 C69 -53.1(8)
C65 C64 C67 C68X -53.0(13)
C63 C64 C67 C68X 127.6(13)
C65 C64 C67 C70 -103.3(7)
C63 C64 C67 C70 77.3(7)
C65 C64 C67 C68 9.4(6)
C63 C64 C67 C68 -169.9(4)
C65 C64 C67 C70X -162.6(6)
C63 C64 C67 C70X 18.1(7)
C61 C66 C71 C73 -76.4(3)
C65 C66 C71 C73 104.2(3)
Ti2 O7 C72 C73 -90.6(3)
Ti2 O7 C72 C77 88.5(3)
O7 C72 C73 C74 -179.1(3)
C77 C72 C73 C74 1.9(4)
O7 C72 C73 C71 3.1(4)
C77 C72 C73 C71 -176.0(3)
C66 C71 C73 C74 -78.6(3)
C66 C71 C73 C72 99.2(3)
C72 C73 C74 C75 -0.5(4)
C71 C73 C74 C75 177.4(3)
C73 C74 C75 C76 -0.4(4)
C73 C74 C75 C78 176.2(3)
C74 C75 C76 C77 0.0(4)
C78 C75 C76 C77 -176.6(3)
C75 C76 C77 C72 1.3(4)
C75 C76 C77 C82 -178.9(3)
O7 C72 C77 C76 178.7(2)
C73 C72 C77 C76 -2.2(4)
O7 C72 C77 C82 -1.1(4)
C73 C72 C77 C82 178.0(3)
C74 C75 C78 C81 134.0(4)
C76 C75 C78 C81 -49.5(5)
C74 C75 C78 C79X 52.4(11)
C76 C75 C78 C79X -131.1(10)
C74 C75 C78 C80 -104.2(5)
C76 C75 C78 C80 72.3(5)
C74 C75 C78 C80X -71.7(10)
C76 C75 C78 C80X 104.8(10)
C74 C75 C78 C79 13.8(6)
C76 C75 C78 C79 -169.7(5)
C74 C75 C78 C81X 170.7(10)
C76 C75 C78 C81X -12.8(10)
C76 C77 C82 C84 81.6(3)
C72 C77 C82 C84 -98.6(3)
Ti2 O8 C83 C88 -101.3(4)
Ti2 O8 C83 C84 76.5(4)
O8 C83 C84 C85 176.1(2)
C88 C83 C84 C85 -6.2(4)
O8 C83 C84 C82 -10.0(4)
C88 C83 C84 C82 167.7(2)
C77 C82 C84 C85 -126.2(3)
C77 C82 C84 C83 60.2(3)
C83 C84 C85 C86 2.1(4)
C82 C84 C85 C86 -171.7(3)
C84 C85 C86 C87 1.9(4)
C84 C85 C86 C89 179.9(2)
C85 C86 C87 C88 -2.0(4)
C89 C86 C87 C88 -180.0(2)
O8 C83 C88 C87 -176.0(2)
C84 C83 C88 C87 6.2(4)
O8 C83 C88 C93 9.3(4)
C84 C83 C88 C93 -168.5(2)
C86 C87 C88 C83 -2.0(4)
C86 C87 C88 C93 172.5(2)
C85 C86 C89 C92 -179.6(3)
C87 C86 C89 C92 -1.7(4)
C85 C86 C89 C90 -59.7(3)
C87 C86 C89 C90 118.2(3)
C85 C86 C89 C91 60.2(3)
C87 C86 C89 C91 -121.8(3)
C52 C51 C93 C88 -69.2(3)
C50 C51 C93 C88 107.9(3)
C83 C88 C93 C51 -60.6(3)
C87 C88 C93 C51 124.9(3)
C50 O5 C94 C95 -86.9(3)
Ti2 O5 C94 C95 104.9(3)
O5 C94 C95 C96 -175.1(2)
C94 C95 C96 C97 176.9(3)
C95 C96 C97 C98 -175.2(4)
